data_4079958
loop_
_publ_author_name
'Bullough, Emma K.'
'Little, Marc A.'
'Willans, Charlotte E.'

_publ_section_title
;
 Electrochemical Synthesis of a Tetradentate Copper N-Heterocyclic Carbene
 Calix[4]arene and Its Transmetalation to Palladium: Activity of the
 Palladium Complex in Suzuki--Miyaura Cross-Coupling
;
_journal_issue 2
_journal_name_full Organometallics
_journal_page_first 570
_journal_paper_doi 10.1021/om301085s
_journal_volume 32
_journal_year 2013
_chemical_formula_moiety '4(C80 H108 N8 O8), 11(C2 H6 O S), 16(Br), 2(H2O)'
_chemical_formula_sum 'C342 H502 Br16 N32 O44 S11'
_chemical_formula_weight 7392.92
_chemical_name_systematic
; 
 ? 
;
_space_group_IT_number 2
_symmetry_cell_setting triclinic
_symmetry_space_group_name_Hall '-P 1'
_symmetry_space_group_name_H-M 'P -1'
_atom_sites_solution_hydrogens geom
_atom_sites_solution_primary direct
_atom_sites_solution_secondary difmap
_audit_creation_method SHELXL-97
_cell_angle_alpha 99.003(4)
_cell_angle_beta 98.530(4)
_cell_angle_gamma 96.578(4)
_cell_formula_units_Z 1
_cell_length_a 18.4774(16)
_cell_length_b 22.3850(19)
_cell_length_c 27.557(2)
_cell_measurement_reflns_used 8100
_cell_measurement_temperature 150(2)
_cell_measurement_theta_max 24.105
_cell_measurement_theta_min 2.501
_cell_volume 11021.8(16)
_computing_cell_refinement
;
APEX 2 software, Bruker Nonius 2004 
;
_computing_data_collection
;
APEX 2 software, Bruker Nonius 2004 
;
_computing_data_reduction
;
SAINT - Bruker Integration program embedded in
APEX 2 software, Bruker Nonius 2004 
;
_computing_molecular_graphics 'ORTEP-III Version 1.08 (Farrugia, 2005)'
_computing_publication_material
;
enCIFer: A program for viewing, editing and visualising CIFs. 
F. H. Allen, O. Johnson, G. P. Shields, B. R. Smith, M. Towler, 
J. Applied Cryst., 37, 331-334, 2004
;
_computing_structure_refinement
;
SHELXL-97 (Sheldrick, G. M.     Acta Cryst. (2008). A64, 112)
XSeed (L.J.Barbour, J.Supramol. Chem., 2003, 1, 189.)
;
_computing_structure_solution
;
SHELXS-97 (Sheldrick, G. M.     Acta Cryst. (2008). A64, 112)
XSeed (L.J.Barbour, J.Supramol. Chem., 2003, 1, 189.)
;
_diffrn_ambient_temperature 150(2)
_diffrn_detector_area_resol_mean
;
120 microns
;
_diffrn_measured_fraction_theta_full 0.997
_diffrn_measured_fraction_theta_max 0.997
_diffrn_measurement_device_type
;
Mach3 kappa-type 4-circle goniostat.
;
_diffrn_measurement_method 'rotation images'
_diffrn_radiation_detector 'ApexII camera'
_diffrn_radiation_monochromator
;
graphite model mounted in "parallel" mode
;
_diffrn_radiation_source
;
Bruker Nonius FR591 rotating anode generator
;
_diffrn_radiation_type MoK\a
_diffrn_radiation_wavelength 0.71073
_diffrn_reflns_av_R_equivalents 0.0630
_diffrn_reflns_av_sigmaI/netI 0.0637
_diffrn_reflns_limit_h_max 19
_diffrn_reflns_limit_h_min -18
_diffrn_reflns_limit_k_max 24
_diffrn_reflns_limit_k_min -24
_diffrn_reflns_limit_l_max 28
_diffrn_reflns_limit_l_min -29
_diffrn_reflns_number 108088
_diffrn_reflns_theta_full 22.50
_diffrn_reflns_theta_max 22.50
_diffrn_reflns_theta_min 1.30
_diffrn_standards_decay_% 0
_diffrn_standards_interval_count 0
_diffrn_standards_interval_time 0
_diffrn_standards_number 0
_exptl_absorpt_coefficient_mu 1.562
_exptl_absorpt_correction_T_max 0.8856
_exptl_absorpt_correction_T_min 0.8001
_exptl_absorpt_correction_type multi-scan
_exptl_absorpt_process_details
;
See Sheldrick, G. M. (2002). SADABS.
 University of Gottingen, Germany.
;
_exptl_crystal_colour colourless
_exptl_crystal_density_diffrn 1.114
_exptl_crystal_density_method 'not measured'
_exptl_crystal_description fragment
_exptl_crystal_F_000 3862.0
_exptl_crystal_size_max 0.15
_exptl_crystal_size_mid 0.12
_exptl_crystal_size_min 0.08
_platon_squeeze_details
;
A calculated total of 12 additional DMSO solvent molecules  
were removed by the SQUEEZE routine, this equates to 6 DMSO 
solvent molecules per asymmetric unit.    
;
_refine_diff_density_max 2.783
_refine_diff_density_min -1.457
_refine_diff_density_rms 0.135
_refine_ls_extinction_method none
_refine_ls_goodness_of_fit_ref 1.147
_refine_ls_hydrogen_treatment constr
_refine_ls_matrix_type fullcycle
_refine_ls_number_parameters 1959
_refine_ls_number_reflns 28737
_refine_ls_number_restraints 153
_refine_ls_restrained_S_all 1.163
_refine_ls_R_factor_all 0.1237
_refine_ls_R_factor_gt 0.0949
_refine_ls_shift/su_max 0.000
_refine_ls_shift/su_mean 0.000
_refine_ls_structure_factor_coef Fsqd
_refine_ls_weighting_details 'calc w=1/[\s^2^(Fo^2^)+(0.2000P)^2^+0.0000P] where P=(Fo^2^+2Fc^2^)/3'
_refine_ls_weighting_scheme calc
_refine_ls_wR_factor_gt 0.2802
_refine_ls_wR_factor_ref 0.3059
_reflns_number_gt 18742
_reflns_number_total 28814
_reflns_threshold_expression >2sigma(I)
_cod_data_source_file om301085s_si_002.cif
_cod_data_source_block compound_3
_cod_original_sg_symbol_H-M P-1
_cod_database_code 4079958

loop_
_symmetry_equiv_pos_as_xyz
'x, y, z'
'-x, -y, -z'

loop_
_atom_site_label
_atom_site_type_symbol
_atom_site_fract_x
_atom_site_fract_y
_atom_site_fract_z
_atom_site_U_iso_or_equiv
_atom_site_adp_type
_atom_site_occupancy
_atom_site_symmetry_multiplicity
_atom_site_calc_flag
_atom_site_refinement_flags
_atom_site_disorder_assembly
_atom_site_disorder_group
Br1 Br 0.31648(4) 0.76515(4) 0.82947(3) 0.0512(2) Uani 1 1 d . . .
Br2 Br 0.30974(4) 1.24780(3) 0.33296(3) 0.0397(2) Uani 1 1 d . . .
Br4 Br -0.01826(5) 0.69679(4) -0.15922(3) 0.0601(3) Uani 1 1 d . . .
Br5 Br -0.01407(5) 0.19181(4) 0.35235(4) 0.0616(3) Uani 1 1 d . . .
Br6 Br 0.63627(5) 0.55325(4) 0.75719(4) 0.0698(3) Uani 1 1 d . . .
Br7 Br 0.62834(5) 1.02749(4) 0.27984(4) 0.0715(3) Uani 1 1 d . . .
Br3 Br 0.14077(11) 0.76610(7) 0.32527(8) 0.1688(8) Uani 1 1 d . . .
Br8 Br 0.33666(10) 0.73805(8) 0.11355(5) 0.1415(6) Uani 1 1 d . . .
S1A S 0.13409(14) 0.36309(13) 0.34286(10) 0.0511(7) Uani 0.75 1 d PD A 1
S2A S 0.13281(16) 0.86236(14) 0.83996(12) 0.0458(7) Uani 0.65 1 d PD B 1
S3 S 0.31354(11) 0.80134(9) 0.65404(8) 0.0544(5) Uani 1 1 d D . .
S5 S 0.2912(2) 1.00253(16) 0.56643(15) 0.1188(12) Uani 1 1 d D . .
S2B S 0.1408(3) 0.8839(3) 0.7998(2) 0.0560(16) Uani 0.35 1 d PD B 2
S4A S 0.31520(18) 0.28201(16) 0.16639(13) 0.0488(9) Uani 0.75 1 d PD C 1
S4B S 0.2733(8) 0.2673(5) 0.1514(4) 0.067(3) Uani 0.25 1 d PD C 2
S1B S 0.1393(3) 0.3831(3) 0.2978(2) 0.0280(15) Uani 0.25 1 d PD A 2
O3 O 0.1557(4) 1.0212(2) 0.2859(2) 0.0699(17) Uani 1 1 d . . .
O4 O 0.1248(3) 1.0515(3) 0.3608(2) 0.0658(16) Uani 1 1 d . . .
O11 O 0.3592(4) 0.8428(3) 0.2669(3) 0.088(2) Uani 1 1 d . . .
O12 O 0.4002(4) 0.7575(3) 0.2867(3) 0.102(2) Uani 1 1 d . . .
O13 O 0.4471(3) 0.6574(3) 0.8813(2) 0.0746(18) Uani 1 1 d . . .
O14 O 0.3882(3) 0.6061(3) 0.8048(2) 0.0709(17) Uani 1 1 d . . .
O17 O 0.2970(4) 0.2172(3) 0.1376(2) 0.085(2) Uani 1 1 d D . .
O18 O 0.0737(3) 0.9031(3) 0.8200(3) 0.091(2) Uani 1 1 d D . .
O21 O 0.2945(3) 0.7354(2) 0.6296(2) 0.0659(16) Uani 1 1 d D . .
O20 O 0.0757(3) 0.4045(3) 0.3238(3) 0.083(2) Uani 1 1 d D . .
O19 O 0.2718(5) 1.0260(4) 0.5199(3) 0.136(3) Uani 1 1 d D . .
O23 O 0.0444(10) 0.4436(6) 0.2366(5) 0.109(5) Uani 0.50 1 d P . .
O5A O 0.2934(5) 0.5491(4) 0.0777(3) 0.075(3) Uani 0.70 1 d PD D 1
O6A O 0.2872(6) 0.5688(6) -0.0018(4) 0.107(4) Uani 0.70 1 d P D 1
N1 N 0.1220(3) 1.1355(2) 0.1807(2) 0.0332(13) Uani 1 1 d . . .
N2 N 0.1534(3) 1.1291(2) 0.2582(2) 0.0331(13) Uani 1 1 d . . .
N3 N 0.1650(3) 0.7008(2) -0.0407(2) 0.0387(14) Uani 1 1 d . D .
N4 N 0.1746(4) 0.6347(3) 0.0089(3) 0.069(2) Uani 1 1 d . . .
N5 N 0.4866(3) 1.1300(3) 0.1991(2) 0.0396(14) Uani 1 1 d . . .
N6 N 0.4641(3) 1.1604(3) 0.2729(2) 0.0377(14) Uani 1 1 d . . .
N9 N 0.4915(3) 0.6564(2) 0.6848(2) 0.0373(14) Uani 1 1 d . . .
N10 N 0.4702(3) 0.6849(3) 0.7598(2) 0.0486(16) Uani 1 1 d . . .
N11 N 0.1831(3) 0.2162(2) 0.4619(2) 0.0381(14) Uani 1 1 d . . .
N12 N 0.1446(5) 0.1294(3) 0.4790(3) 0.081(3) Uani 1 1 d . . .
N13 N 0.2557(4) 0.5985(3) 0.2675(2) 0.0504(16) Uani 1 1 d . . .
N14 N 0.2694(5) 0.6845(3) 0.2401(3) 0.072(2) Uani 1 1 d . . .
N15 N 0.1214(3) 0.6474(3) 0.6765(2) 0.0392(14) Uani 1 1 d . . .
N16 N 0.1561(3) 0.6384(3) 0.7528(2) 0.0464(16) Uani 1 1 d . . .
C1 C 0.3974(3) 1.0048(3) 0.0203(3) 0.0364(17) Uani 1 1 d . . .
C2 C 0.4248(4) 1.0659(4) 0.0234(3) 0.0412(18) Uani 1 1 d . . .
C3 C 0.4647(3) 1.1004(3) 0.0694(3) 0.0367(17) Uani 1 1 d . . .
C4 C 0.4735(4) 1.0723(3) 0.1117(3) 0.0385(18) Uani 1 1 d . . .
C5 C 0.4389(3) 1.0125(3) 0.1094(3) 0.0366(17) Uani 1 1 d . . .
C6 C 0.3993(3) 0.9778(3) 0.0641(3) 0.0360(17) Uani 1 1 d . . .
C7 C 0.3664(4) 0.9654(3) -0.0296(3) 0.0455(19) Uani 1 1 d . . .
H7A H 0.3127 0.9647 -0.0365 0.068 Uiso 1 1 calc R . .
H7B H 0.3778 0.9238 -0.0293 0.068 Uiso 1 1 calc R . .
H7C H 0.3886 0.9822 -0.0557 0.068 Uiso 1 1 calc R . .
C8 C 0.4959(4) 1.1673(4) 0.0745(3) 0.054(2) Uani 1 1 d . . .
H8A H 0.5013 1.1766 0.0416 0.081 Uiso 1 1 d . . .
H8B H 0.5445 1.1752 0.0962 0.081 Uiso 1 1 d . . .
H8C H 0.4626 1.1929 0.0893 0.081 Uiso 1 1 d . . .
C9 C 0.4425(4) 0.9872(4) 0.1584(3) 0.049(2) Uani 1 1 d . . .
H9A H 0.3956 0.9895 0.1707 0.073 Uiso 1 1 calc R . .
H9B H 0.4828 1.0115 0.1833 0.073 Uiso 1 1 calc R . .
H9C H 0.4513 0.9446 0.1524 0.073 Uiso 1 1 calc R . .
C10 C 0.3670(3) 0.9114(3) 0.0615(3) 0.0411(18) Uani 1 1 d . . .
H10A H 0.3699 0.9037 0.0961 0.049 Uiso 1 1 calc R . .
H10B H 0.3994 0.8854 0.0451 0.049 Uiso 1 1 calc R . .
C11 C 0.2867(3) 0.8895(3) 0.0344(3) 0.0381(17) Uani 1 1 d . . .
C12 C 0.2709(4) 0.8356(3) -0.0022(3) 0.0351(17) Uani 1 1 d . . .
C13 C 0.1964(4) 0.8144(3) -0.0243(2) 0.0317(16) Uani 1 1 d . . .
C14 C 0.1388(3) 0.8451(3) -0.0103(2) 0.0330(16) Uani 1 1 d . . .
C15 C 0.1552(3) 0.8996(3) 0.0251(2) 0.0317(16) Uani 1 1 d . . .
C16 C 0.2286(3) 0.9197(3) 0.0484(2) 0.0328(16) Uani 1 1 d . . .
C17 C 0.2450(4) 0.9733(3) 0.0930(3) 0.0419(18) Uani 1 1 d . . .
H17A H 0.2866 0.9665 0.1172 0.063 Uiso 1 1 d . . .
H17B H 0.2012 0.9756 0.1091 0.063 Uiso 1 1 d . . .
H17C H 0.2576 1.0116 0.0813 0.063 Uiso 1 1 d . . .
C18 C 0.3329(4) 0.8000(3) -0.0164(3) 0.0451(19) Uani 1 1 d . . .
H18A H 0.3119 0.7640 -0.0417 0.068 Uiso 1 1 calc R . .
H18B H 0.3581 0.7870 0.0132 0.068 Uiso 1 1 calc R . .
H18C H 0.3684 0.8262 -0.0297 0.068 Uiso 1 1 calc R . .
C19 C 0.0594(4) 0.8180(3) -0.0326(3) 0.0461(19) Uani 1 1 d . . .
H19A H 0.0282 0.8235 -0.0068 0.069 Uiso 1 1 calc R . .
H19B H 0.0570 0.7743 -0.0454 0.069 Uiso 1 1 calc R . .
H19C H 0.0417 0.8388 -0.0599 0.069 Uiso 1 1 calc R . .
C20 C 0.0911(3) 0.9326(3) 0.0403(3) 0.0357(17) Uani 1 1 d . . .
H20A H 0.0837 0.9237 0.0735 0.043 Uiso 1 1 calc R . .
H20B H 0.0458 0.9140 0.0165 0.043 Uiso 1 1 calc R . .
C21 C 0.0978(3) 1.0024(3) 0.0432(3) 0.0324(16) Uani 1 1 d . . .
C22 C 0.0830(3) 1.0396(3) 0.0848(2) 0.0285(15) Uani 1 1 d . . .
C23 C 0.0933(3) 1.1030(3) 0.0878(3) 0.0335(17) Uani 1 1 d . . .
C24 C 0.1159(3) 1.1301(3) 0.0491(3) 0.0347(17) Uani 1 1 d . . .
C25 C 0.1267(3) 1.0926(3) 0.0057(2) 0.0341(16) Uani 1 1 d . . .
C26 C 0.1168(3) 1.0294(3) 0.0019(3) 0.0361(17) Uani 1 1 d . . .
C27 C 0.1225(4) 0.9879(3) -0.0458(3) 0.0417(18) Uani 1 1 d . . .
H27A H 0.1086 1.0079 -0.0743 0.063 Uiso 1 1 calc R . .
H27B H 0.0893 0.9495 -0.0493 0.063 Uiso 1 1 calc R . .
H27C H 0.1735 0.9792 -0.0448 0.063 Uiso 1 1 calc R . .
C28 C 0.0538(4) 1.0119(3) 0.1271(3) 0.0401(18) Uani 1 1 d . . .
H28A H 0.0954 1.0033 0.1502 0.060 Uiso 1 1 calc R . .
H28B H 0.0205 0.9738 0.1129 0.060 Uiso 1 1 calc R . .
H28C H 0.0268 1.0408 0.1450 0.060 Uiso 1 1 calc R . .
C29 C 0.1289(4) 1.2001(3) 0.0537(3) 0.050(2) Uani 1 1 d . . .
H29A H 0.1809 1.2135 0.0527 0.076 Uiso 1 1 calc R . .
H29B H 0.1166 1.2191 0.0854 0.076 Uiso 1 1 calc R . .
H29C H 0.0975 1.2121 0.0260 0.076 Uiso 1 1 calc R . .
C30 C 0.1438(4) 1.1204(3) -0.0404(3) 0.0410(18) Uani 1 1 d . . .
H30A H 0.0994 1.1086 -0.0667 0.049 Uiso 1 1 calc R . .
H30B H 0.1501 1.1654 -0.0307 0.049 Uiso 1 1 calc R . .
C31 C 0.2093(4) 1.1044(3) -0.0637(3) 0.0386(17) Uani 1 1 d . . .
C32 C 0.2821(4) 1.1075(3) -0.0335(3) 0.0385(17) Uani 1 1 d . . .
C33 C 0.3413(4) 1.0909(3) -0.0562(3) 0.0379(17) Uani 1 1 d . . .
C34 C 0.3336(4) 1.0749(3) -0.1080(3) 0.0373(17) Uani 1 1 d . . .
C35 C 0.2634(4) 1.0740(3) -0.1375(3) 0.0387(17) Uani 1 1 d . . .
C36 C 0.2018(4) 1.0890(3) -0.1162(3) 0.0438(19) Uani 1 1 d . . .
C37 C 0.1272(4) 1.0883(4) -0.1484(3) 0.060(2) Uani 1 1 d . . .
H37A H 0.1345 1.0989 -0.1805 0.091 Uiso 1 1 d . . .
H37B H 0.0998 1.1179 -0.1314 0.091 Uiso 1 1 d . . .
H37C H 0.0988 1.0473 -0.1536 0.091 Uiso 1 1 d . . .
C38 C 0.2929(4) 1.1319(4) 0.0217(3) 0.055(2) Uani 1 1 d . . .
H38A H 0.2834 1.0980 0.0396 0.083 Uiso 1 1 calc R . .
H38B H 0.2585 1.1612 0.0281 0.083 Uiso 1 1 calc R . .
H38C H 0.3438 1.1522 0.0332 0.083 Uiso 1 1 calc R . .
C39 C 0.3976(4) 1.0595(4) -0.1326(3) 0.060(2) Uani 1 1 d . . .
H39A H 0.4369 1.0939 -0.1245 0.090 Uiso 1 1 d . . .
H39B H 0.3814 1.0489 -0.1687 0.090 Uiso 1 1 d . . .
H39C H 0.4159 1.0237 -0.1204 0.090 Uiso 1 1 d . . .
C40 C 0.4176(4) 1.0952(4) -0.0241(3) 0.050(2) Uani 1 1 d . . .
H40A H 0.4376 1.1391 -0.0138 0.060 Uiso 1 1 calc R . .
H40B H 0.4504 1.0768 -0.0458 0.060 Uiso 1 1 calc R . .
C41 C 0.4091(4) 0.6241(4) 0.4635(3) 0.048(2) Uani 1 1 d . . .
H41A H 0.4226 0.6688 0.4744 0.058 Uiso 1 1 calc R . .
H41B H 0.4433 0.6106 0.4410 0.058 Uiso 1 1 calc R . .
C42 C 0.4089(3) 0.5039(3) 0.5505(3) 0.0355(18) Uani 1 1 d . . .
C43 C 0.4476(3) 0.5379(3) 0.5958(3) 0.0406(19) Uani 1 1 d . . .
C44 C 0.4781(3) 0.5994(3) 0.5979(3) 0.0373(18) Uani 1 1 d . . .
C45 C 0.4630(3) 0.6287(3) 0.5563(3) 0.0400(19) Uani 1 1 d . . .
C46 C 0.4235(3) 0.5932(3) 0.5110(3) 0.0385(18) Uani 1 1 d . . .
C47 C 0.4015(3) 0.5307(3) 0.5074(3) 0.0343(17) Uani 1 1 d . . .
C48 C 0.3718(4) 0.4906(3) 0.4569(3) 0.0421(18) Uani 1 1 d . . .
H48A H 0.3177 0.4871 0.4506 0.063 Uiso 1 1 d . . .
H48B H 0.3868 0.4502 0.4567 0.063 Uiso 1 1 d . . .
H48C H 0.3916 0.5094 0.4308 0.063 Uiso 1 1 d . . .
C49 C 0.4574(4) 0.5112(3) 0.6432(3) 0.049(2) Uani 1 1 d . . .
H49A H 0.4199 0.5231 0.6631 0.073 Uiso 1 1 calc R . .
H49B H 0.5068 0.5267 0.6625 0.073 Uiso 1 1 calc R . .
H49C H 0.4519 0.4665 0.6347 0.073 Uiso 1 1 calc R . .
C50 C 0.4866(4) 0.6973(3) 0.5612(3) 0.0461(19) Uani 1 1 d . . .
H50A H 0.4458 0.7192 0.5693 0.069 Uiso 1 1 calc R . .
H50B H 0.4998 0.7063 0.5297 0.069 Uiso 1 1 calc R . .
H50C H 0.5295 0.7105 0.5879 0.069 Uiso 1 1 calc R . .
C51 C 0.3797(3) 0.4357(3) 0.5464(3) 0.0353(17) Uani 1 1 d . . .
H51A H 0.4115 0.4121 0.5272 0.042 Uiso 1 1 calc R . .
H51B H 0.3880 0.4262 0.5805 0.042 Uiso 1 1 calc R . .
C52 C 0.3001(3) 0.4102(3) 0.5236(2) 0.0317(16) Uani 1 1 d . . .
C53 C 0.2841(3) 0.3557(3) 0.4891(2) 0.0309(16) Uani 1 1 d . . .
C54 C 0.2091(3) 0.3289(3) 0.4720(2) 0.0299(16) Uani 1 1 d . . .
C55 C 0.1506(3) 0.3572(3) 0.4882(2) 0.0266(15) Uani 1 1 d . . .
C56 C 0.1663(3) 0.4136(3) 0.5210(2) 0.0272(15) Uani 1 1 d . . .
C57 C 0.2413(4) 0.4394(3) 0.5408(2) 0.0336(16) Uani 1 1 d . . .
C58 C 0.3468(3) 0.3238(3) 0.4726(3) 0.0437(19) Uani 1 1 d . . .
H58A H 0.3812 0.3527 0.4609 0.066 Uiso 1 1 calc R . .
H58B H 0.3267 0.2893 0.4456 0.066 Uiso 1 1 calc R . .
H58C H 0.3730 0.3087 0.5008 0.066 Uiso 1 1 calc R . .
C59 C 0.0720(3) 0.3256(3) 0.4717(3) 0.0387(18) Uani 1 1 d . . .
H59A H 0.0722 0.2820 0.4603 0.058 Uiso 1 1 calc R . .
H59B H 0.0478 0.3434 0.4444 0.058 Uiso 1 1 calc R . .
H59C H 0.0450 0.3311 0.4998 0.058 Uiso 1 1 calc R . .
C60 C 0.2569(4) 0.4943(3) 0.5818(3) 0.0392(18) Uani 1 1 d . . .
H60A H 0.2642 0.5315 0.5673 0.059 Uiso 1 1 calc R . .
H60B H 0.3017 0.4916 0.6049 0.059 Uiso 1 1 calc R . .
H60C H 0.2151 0.4957 0.5998 0.059 Uiso 1 1 calc R . .
C61 C 0.1022(3) 0.4434(3) 0.5392(3) 0.0328(16) Uani 1 1 d . . .
H61A H 0.0558 0.4216 0.5181 0.039 Uiso 1 1 calc R . .
H61B H 0.1006 0.4360 0.5736 0.039 Uiso 1 1 calc R . .
C62 C 0.1020(3) 0.5118(3) 0.5398(2) 0.0272(15) Uani 1 1 d . . .
C63 C 0.0863(3) 0.5485(3) 0.5818(2) 0.0281(15) Uani 1 1 d . . .
C64 C 0.0912(3) 0.6121(3) 0.5834(3) 0.0319(16) Uani 1 1 d . . .
C65 C 0.1108(3) 0.6397(3) 0.5441(3) 0.0316(16) Uani 1 1 d . . .
C66 C 0.1201(3) 0.6021(3) 0.4996(3) 0.0318(16) Uani 1 1 d . . .
C67 C 0.1154(3) 0.5380(3) 0.4979(2) 0.0283(15) Uani 1 1 d . . .
C68 C 0.0615(4) 0.5211(3) 0.6247(3) 0.0393(18) Uani 1 1 d . . .
H68A H 0.1046 0.5213 0.6502 0.059 Uiso 1 1 calc R . .
H68B H 0.0375 0.4790 0.6124 0.059 Uiso 1 1 calc R . .
H68C H 0.0266 0.5454 0.6392 0.059 Uiso 1 1 calc R . .
C69 C 0.1204(4) 0.7094(3) 0.5499(3) 0.0436(19) Uani 1 1 d . . .
H69A H 0.1333 0.7219 0.5189 0.065 Uiso 1 1 d . . .
H69B H 0.1605 0.7279 0.5776 0.065 Uiso 1 1 d . . .
H69C H 0.0745 0.7249 0.5561 0.065 Uiso 1 1 d . . .
C70 C 0.1207(4) 0.4967(3) 0.4501(2) 0.0333(16) Uani 1 1 d . . .
H70A H 0.0991 0.5139 0.4216 0.050 Uiso 1 1 calc R . .
H70B H 0.0937 0.4561 0.4492 0.050 Uiso 1 1 calc R . .
H70C H 0.1727 0.4933 0.4484 0.050 Uiso 1 1 calc R . .
C71 C 0.1318(3) 0.6292(3) 0.4532(3) 0.0389(18) Uani 1 1 d . . .
H71A H 0.0863 0.6160 0.4282 0.047 Uiso 1 1 calc R . .
H71B H 0.1364 0.6742 0.4626 0.047 Uiso 1 1 calc R . .
C72 C 0.1973(4) 0.6146(3) 0.4276(3) 0.0416(18) Uani 1 1 d . . .
C73 C 0.1878(4) 0.5937(3) 0.3758(3) 0.0392(18) Uani 1 1 d . . .
C74 C 0.2476(4) 0.5806(3) 0.3535(3) 0.0410(18) Uani 1 1 d . . .
C75 C 0.3197(4) 0.5897(3) 0.3817(3) 0.0434(19) Uani 1 1 d . . .
C76 C 0.3308(4) 0.6123(3) 0.4330(3) 0.0378(17) Uani 1 1 d . . .
C77 C 0.2699(4) 0.6253(3) 0.4557(3) 0.0366(17) Uani 1 1 d . . .
C78 C 0.1106(4) 0.5885(4) 0.3437(3) 0.054(2) Uani 1 1 d . . .
H78A H 0.1159 0.5896 0.3090 0.081 Uiso 1 1 calc R . .
H78B H 0.0857 0.6228 0.3562 0.081 Uiso 1 1 calc R . .
H78C H 0.0811 0.5499 0.3456 0.081 Uiso 1 1 calc R . .
C79 C 0.3842(4) 0.5787(4) 0.3537(3) 0.063(2) Uani 1 1 d . . .
H79A H 0.4035 0.5417 0.3613 0.094 Uiso 1 1 calc R . .
H79B H 0.4234 0.6137 0.3641 0.094 Uiso 1 1 calc R . .
H79C H 0.3667 0.5738 0.3177 0.094 Uiso 1 1 calc R . .
C80 C 0.2822(4) 0.6549(3) 0.5108(3) 0.0412(18) Uani 1 1 d . . .
H80A H 0.2391 0.6745 0.5177 0.062 Uiso 1 1 calc R . .
H80B H 0.3264 0.6857 0.5183 0.062 Uiso 1 1 calc R . .
H80C H 0.2889 0.6235 0.5315 0.062 Uiso 1 1 calc R . .
C81 C 0.5257(4) 1.1051(4) 0.1580(3) 0.0428(19) Uani 1 1 d . . .
H81A H 0.5582 1.0765 0.1703 0.051 Uiso 1 1 calc R . .
H81B H 0.5575 1.1392 0.1494 0.051 Uiso 1 1 calc R . .
C82 C 0.5099(3) 1.1314(3) 0.2472(3) 0.0360(17) Uani 1 1 d . . .
H82 H 0.5516 1.1147 0.2610 0.043 Uiso 1 1 calc R . .
C83 C 0.4110(4) 1.1779(3) 0.2396(3) 0.0401(18) Uani 1 1 d . . .
H83 H 0.3718 1.1994 0.2477 0.048 Uiso 1 1 calc R . .
C84 C 0.4246(4) 1.1590(3) 0.1938(3) 0.0415(18) Uani 1 1 d . . .
H84 H 0.3967 1.1645 0.1634 0.050 Uiso 1 1 calc R . .
C91 C 0.1793(4) 0.7557(3) -0.0628(3) 0.0368(17) Uani 1 1 d . . .
H91A H 0.1354 0.7583 -0.0874 0.044 Uiso 1 1 calc R . .
H91B H 0.2215 0.7519 -0.0808 0.044 Uiso 1 1 calc R . .
C92 C 0.2011(5) 0.6890(3) 0.0026(3) 0.055(2) Uani 1 1 d . D .
H92 H 0.2396 0.7161 0.0248 0.066 Uiso 1 1 calc R . .
C93 C 0.1139(5) 0.6500(4) -0.0613(3) 0.069(3) Uani 1 1 d . . .
H93 H 0.0801 0.6446 -0.0917 0.083 Uiso 1 1 calc R D .
C94 C 0.1206(6) 0.6096(4) -0.0304(4) 0.081(3) Uani 1 1 d . . .
H94 H 0.0925 0.5702 -0.0351 0.097 Uiso 1 1 calc R . .
C95A C 0.2052(6) 0.6067(5) 0.0513(4) 0.085(3) Uani 0.70 1 d PD D 1
H95A H 0.1658 0.5785 0.0601 0.102 Uiso 0.70 1 calc PR D 1
H95B H 0.2248 0.6388 0.0808 0.102 Uiso 0.70 1 calc PR D 1
C101 C 0.0748(4) 1.1441(3) 0.1343(3) 0.0420(18) Uani 1 1 d . . .
H19 H 0.0831 1.1875 0.1305 0.050 Uiso 1 1 calc R . .
H20 H 0.0221 1.1335 0.1366 0.050 Uiso 1 1 calc R . .
C102 C 0.1960(4) 1.1274(3) 0.1873(3) 0.0394(18) Uani 1 1 d . . .
H102 H 0.2270 1.1252 0.1627 0.047 Uiso 1 1 calc R . .
C103 C 0.2152(4) 1.1233(3) 0.2361(3) 0.0380(17) Uani 1 1 d . . .
H103 H 0.2624 1.1175 0.2521 0.046 Uiso 1 1 calc R . .
C104 C 0.0987(4) 1.1359(3) 0.2240(3) 0.0398(18) Uani 1 1 d . . .
H104 H 0.0499 1.1405 0.2294 0.048 Uiso 1 1 calc R . .
C105 C 0.1483(4) 1.1253(3) 0.3101(3) 0.048(2) Uani 1 1 d . . .
H10C H 0.1056 1.1449 0.3190 0.057 Uiso 1 1 calc R . .
H10D H 0.1934 1.1488 0.3316 0.057 Uiso 1 1 calc R . .
C106 C 0.1397(4) 1.0605(4) 0.3212(3) 0.0460(19) Uani 1 1 d . . .
C107 C 0.1547(9) 0.9544(4) 0.2882(4) 0.098(4) Uani 1 1 d . . .
C108 C 0.1737(12) 0.9297(6) 0.2402(6) 0.184(9) Uani 1 1 d . . .
H10E H 0.2177 0.9547 0.2346 0.277 Uiso 1 1 calc R . .
H10F H 0.1323 0.9301 0.2135 0.277 Uiso 1 1 calc R . .
H10G H 0.1837 0.8876 0.2402 0.277 Uiso 1 1 calc R . .
C109 C 0.2127(7) 0.9475(5) 0.3323(4) 0.102(4) Uani 1 1 d . . .
H10H H 0.2252 0.9058 0.3274 0.153 Uiso 1 1 calc R . .
H10I H 0.1927 0.9555 0.3633 0.153 Uiso 1 1 calc R . .
H10J H 0.2573 0.9767 0.3342 0.153 Uiso 1 1 calc R . .
C110 C 0.0795(8) 0.9271(6) 0.2895(5) 0.140(6) Uani 1 1 d . . .
H11A H 0.0441 0.9487 0.2714 0.209 Uiso 1 1 calc R . .
H11B H 0.0718 0.9303 0.3242 0.209 Uiso 1 1 calc R . .
H11C H 0.0721 0.8840 0.2738 0.209 Uiso 1 1 calc R . .
C121 C 0.5297(4) 0.6324(3) 0.6442(3) 0.0452(19) Uani 1 1 d . . .
H12A H 0.5627 0.6041 0.6562 0.054 Uiso 1 1 calc R . .
H12B H 0.5610 0.6668 0.6355 0.054 Uiso 1 1 calc R . .
C122 C 0.4267(4) 0.6822(3) 0.6809(3) 0.0398(18) Uani 1 1 d . . .
H122 H 0.3967 0.6864 0.6509 0.048 Uiso 1 1 calc R . .
C123 C 0.4142(4) 0.6999(3) 0.7271(3) 0.048(2) Uani 1 1 d . . .
H123 H 0.3737 0.7195 0.7359 0.057 Uiso 1 1 calc R . .
C124 C 0.5164(4) 0.6593(3) 0.7329(3) 0.0463(19) Uani 1 1 d . . .
H124 H 0.5605 0.6452 0.7462 0.056 Uiso 1 1 calc R . .
C125 C 0.4779(4) 0.6962(4) 0.8141(3) 0.056(2) Uani 1 1 d . . .
H23 H 0.4624 0.7362 0.8254 0.067 Uiso 1 1 calc R . .
H24 H 0.5305 0.6979 0.8289 0.067 Uiso 1 1 calc R . .
C126 C 0.4311(5) 0.6462(4) 0.8322(3) 0.061(2) Uani 1 1 d . . .
C127 C 0.4041(6) 0.6238(5) 0.9117(4) 0.091(3) Uani 1 1 d D . .
C128 C 0.4343(7) 0.6624(6) 0.9648(4) 0.110(4) Uani 1 1 d . . .
H1 H 0.4859 0.6572 0.9750 0.164 Uiso 1 1 calc R . .
H2 H 0.4047 0.6487 0.9887 0.164 Uiso 1 1 calc R . .
H12C H 0.4311 0.7057 0.9640 0.164 Uiso 1 1 calc R . .
C129 C 0.4216(9) 0.5582(6) 0.9078(5) 0.127(5) Uani 1 1 d . . .
H12D H 0.4026 0.5358 0.8740 0.190 Uiso 1 1 calc R . .
H12E H 0.3982 0.5381 0.9318 0.190 Uiso 1 1 calc R . .
H12F H 0.4752 0.5587 0.9152 0.190 Uiso 1 1 calc R . .
C130 C 0.3208(5) 0.6269(5) 0.8987(4) 0.086(3) Uani 1 1 d D . .
H13A H 0.3131 0.6693 0.8980 0.129 Uiso 1 1 calc R . .
H13B H 0.2952 0.6114 0.9238 0.129 Uiso 1 1 calc R . .
H13C H 0.3012 0.6018 0.8658 0.129 Uiso 1 1 calc R . .
C131 C 0.1911(4) 0.2689(3) 0.4349(2) 0.0306(15) Uani 1 1 d . . .
H13D H 0.1445 0.2689 0.4119 0.037 Uiso 1 1 calc R . .
H13E H 0.2311 0.2648 0.4148 0.037 Uiso 1 1 calc R . .
C132 C 0.2246(6) 0.2089(4) 0.5049(3) 0.071(3) Uani 1 1 d . . .
H132 H 0.2642 0.2377 0.5241 0.086 Uiso 1 1 calc R . .
C133 C 0.2017(7) 0.1563(5) 0.5157(4) 0.089(4) Uani 1 1 d . . .
H133 H 0.2211 0.1399 0.5439 0.107 Uiso 1 1 calc R . .
C134 C 0.1330(5) 0.1669(3) 0.4465(3) 0.053(2) Uani 1 1 d . . .
H134 H 0.0957 0.1597 0.4177 0.064 Uiso 1 1 calc R . .
C141 C 0.2367(4) 0.5541(3) 0.2979(3) 0.048(2) Uani 1 1 d . . .
H14A H 0.2673 0.5208 0.2930 0.058 Uiso 1 1 calc R . .
H14B H 0.1843 0.5360 0.2865 0.058 Uiso 1 1 calc R . .
C142 C 0.2898(5) 0.5895(4) 0.2268(3) 0.070(3) Uani 1 1 d . . .
H142 H 0.3046 0.5521 0.2132 0.084 Uiso 1 1 calc R . .
C143 C 0.2996(7) 0.6436(5) 0.2085(4) 0.090(3) Uani 1 1 d . . .
H143 H 0.3219 0.6509 0.1806 0.108 Uiso 1 1 calc R . .
C144 C 0.2462(5) 0.6591(4) 0.2770(3) 0.061(2) Uani 1 1 d . . .
H144 H 0.2270 0.6790 0.3044 0.074 Uiso 1 1 calc R . .
C145 C 0.2826(7) 0.7530(4) 0.2409(4) 0.093(4) Uani 1 1 d . . .
H15 H 0.2788 0.7603 0.2061 0.112 Uiso 1 1 calc R . .
H16 H 0.2432 0.7719 0.2556 0.112 Uiso 1 1 calc R . .
C146 C 0.3556(6) 0.7836(4) 0.2694(4) 0.075(3) Uani 1 1 d . . .
C147 C 0.4287(9) 0.8837(5) 0.2817(7) 0.118(5) Uani 1 1 d . . .
C148 C 0.4790(8) 0.8645(6) 0.2487(8) 0.174(8) Uani 1 1 d . . .
H14C H 0.4825 0.8210 0.2480 0.261 Uiso 1 1 calc R . .
H14D H 0.5280 0.8884 0.2608 0.261 Uiso 1 1 calc R . .
H14E H 0.4606 0.8711 0.2150 0.261 Uiso 1 1 calc R . .
C149 C 0.4068(8) 0.9458(5) 0.2737(6) 0.134(6) Uani 1 1 d . . .
H14F H 0.3563 0.9479 0.2801 0.201 Uiso 1 1 calc R . .
H14G H 0.4093 0.9508 0.2393 0.201 Uiso 1 1 calc R . .
H14H H 0.4408 0.9783 0.2967 0.201 Uiso 1 1 calc R . .
C150 C 0.4526(10) 0.8875(7) 0.3357(8) 0.173(8) Uani 1 1 d . . .
H15A H 0.4102 0.8919 0.3529 0.259 Uiso 1 1 calc R . .
H15B H 0.4908 0.9229 0.3483 0.259 Uiso 1 1 calc R . .
H15C H 0.4727 0.8501 0.3418 0.259 Uiso 1 1 calc R . .
C151 C 0.0732(4) 0.6531(3) 0.6299(3) 0.0396(18) Uani 1 1 d . . .
H15D H 0.0793 0.6962 0.6254 0.047 Uiso 1 1 calc R . .
H15E H 0.0209 0.6413 0.6330 0.047 Uiso 1 1 calc R . .
C152 C 0.0985(4) 0.6419(3) 0.7186(3) 0.0429(19) Uani 1 1 d . . .
H152 H 0.0487 0.6406 0.7239 0.051 Uiso 1 1 calc R . .
C153 C 0.1972(4) 0.6483(4) 0.6833(3) 0.049(2) Uani 1 1 d . . .
H153 H 0.2285 0.6530 0.6593 0.059 Uiso 1 1 calc R . .
C154 C 0.2181(4) 0.6411(4) 0.7318(3) 0.052(2) Uani 1 1 d . . .
H154 H 0.2666 0.6385 0.7476 0.062 Uiso 1 1 calc R . .
C161 C 0.2504(5) 0.8183(4) 0.6952(3) 0.067(3) Uani 1 1 d D . .
H16A H 0.2637 0.8016 0.7256 0.101 Uiso 1 1 calc R . .
H16B H 0.2002 0.8001 0.6790 0.101 Uiso 1 1 calc R . .
H16C H 0.2524 0.8627 0.7039 0.101 Uiso 1 1 calc R . .
C162 C 0.2793(6) 0.8449(4) 0.6083(3) 0.083(3) Uani 1 1 d D . .
H16D H 0.3090 0.8420 0.5816 0.125 Uiso 1 1 calc R . .
H16E H 0.2828 0.8878 0.6241 0.125 Uiso 1 1 calc R . .
H16F H 0.2276 0.8287 0.5944 0.125 Uiso 1 1 calc R . .
C165 C 0.3153(13) 1.0687(7) 0.6145(5) 0.203(10) Uani 1 1 d D . .
H16G H 0.3453 1.1007 0.6027 0.305 Uiso 1 1 calc R . .
H16H H 0.3436 1.0580 0.6441 0.305 Uiso 1 1 calc R . .
H16I H 0.2702 1.0837 0.6230 0.305 Uiso 1 1 calc R . .
C166 C 0.3818(7) 0.9858(9) 0.5724(7) 0.183(9) Uani 1 1 d D . .
H16J H 0.3817 0.9432 0.5570 0.275 Uiso 1 1 calc R . .
H16K H 0.4034 0.9918 0.6078 0.275 Uiso 1 1 calc R . .
H16L H 0.4112 1.0129 0.5557 0.275 Uiso 1 1 calc R . .
C67A C 0.2386(5) 0.2957(5) 0.2019(4) 0.077(3) Uani 0.50 1 d PD C 1
H67A H 0.1911 0.2804 0.1801 0.115 Uiso 0.50 1 d P E 1
H67B H 0.2412 0.3398 0.2136 0.115 Uiso 0.50 1 d P F 1
H67C H 0.2433 0.2747 0.2305 0.115 Uiso 0.50 1 d P G 1
C68A C 0.2902(9) 0.3293(5) 0.1212(4) 0.117(5) Uani 0.50 1 d PD C 1
H68D H 0.2941 0.3717 0.1381 0.176 Uiso 0.50 1 calc PR C 1
H68E H 0.2392 0.3151 0.1042 0.176 Uiso 0.50 1 calc PR C 1
H68F H 0.3236 0.3268 0.0967 0.176 Uiso 0.50 1 calc PR C 1
C69A C 0.2197(6) 0.9027(5) 0.8371(6) 0.143(6) Uani 0.50 1 d PD B 1
H69D H 0.2262 0.9429 0.8581 0.214 Uiso 0.50 1 d P H 1
H69E H 0.2234 0.9061 0.8030 0.214 Uiso 0.50 1 d P I 1
H69F H 0.2591 0.8796 0.8503 0.214 Uiso 0.50 1 d P J 1
C70A C 0.1216(4) 0.8011(3) 0.7877(3) 0.061(2) Uani 0.50 1 d PD B 1
H70D H 0.0827 0.7690 0.7908 0.091 Uiso 0.50 1 calc PR B 1
H70E H 0.1682 0.7843 0.7870 0.091 Uiso 0.50 1 calc PR B 1
H70F H 0.1078 0.8166 0.7568 0.091 Uiso 0.50 1 calc PR B 1
C71A C 0.2196(5) 0.4006(5) 0.3387(5) 0.108(4) Uani 0.50 1 d PD A 1
H71C H 0.2183 0.4128 0.3064 0.162 Uiso 0.50 1 d P K 1
H71D H 0.2574 0.3747 0.3447 0.162 Uiso 0.50 1 d P L 1
H71E H 0.2312 0.4383 0.3650 0.162 Uiso 0.50 1 d P M 1
C10A C 0.3730(10) 0.4990(8) 0.1255(6) 0.110(6) Uani 0.70 1 d PD D 1
H10K H 0.3261 0.4786 0.1314 0.165 Uiso 0.70 1 calc PR D 1
H10L H 0.3885 0.5368 0.1500 0.165 Uiso 0.70 1 calc PR D 1
H10M H 0.4108 0.4719 0.1289 0.165 Uiso 0.70 1 calc PR D 1
N7 N 0.2727(8) 1.1115(5) -0.2152(6) 0.214(2) Uani 1 1 d GD . .
C112 C 0.3147(8) 1.1147(5) -0.2542(6) 0.214(2) Uani 1 1 d GD . .
H112 H 0.3343 1.0818 -0.2714 0.256 Uiso 1 1 calc R . .
C113 C 0.3220(8) 1.1758(6) -0.2630(5) 0.214(2) Uani 1 1 d GD N .
H113 H 0.3475 1.1909 -0.2871 0.256 Uiso 1 1 calc R . .
N8 N 0.2847(8) 1.2103(4) -0.2294(6) 0.214(2) Uani 1 1 d GD . .
C114 C 0.2542(8) 1.1706(6) -0.1999(5) 0.214(2) Uani 1 1 d GD N .
H114 H 0.2263 1.1816 -0.1744 0.256 Uiso 1 1 calc R . .
C85 C 0.4716(4) 1.1715(4) 0.3269(3) 0.047(2) Uani 1 1 d D . .
H85A H 0.4613 1.2134 0.3381 0.056 Uiso 1 1 calc R . .
H85B H 0.5234 1.1694 0.3413 0.056 Uiso 1 1 calc R . .
C86 C 0.4202(4) 1.1263(3) 0.3473(3) 0.0440(19) Uani 1 1 d D . .
O2 O 0.3749(3) 1.0870(2) 0.3197(2) 0.0582(15) Uani 1 1 d D . .
O1 O 0.4335(3) 1.1389(2) 0.39552(18) 0.0509(14) Uani 1 1 d D . .
C87 C 0.3922(4) 1.1055(4) 0.4279(3) 0.057(2) Uani 1 1 d D . .
C88 C 0.4097(6) 1.0411(4) 0.4237(4) 0.086(3) Uani 1 1 d D . .
H88A H 0.4634 1.0417 0.4287 0.129 Uiso 1 1 calc R . .
H88B H 0.3878 1.0181 0.3905 0.129 Uiso 1 1 calc R . .
H88C H 0.3892 1.0215 0.4491 0.129 Uiso 1 1 calc R . .
C89 C 0.4216(5) 1.1406(5) 0.4796(3) 0.078(3) Uani 1 1 d D . .
H89A H 0.3991 1.1205 0.5039 0.117 Uiso 1 1 calc R . .
H89B H 0.4096 1.1824 0.4818 0.117 Uiso 1 1 calc R . .
H89C H 0.4754 1.1419 0.4866 0.117 Uiso 1 1 calc R . .
C90 C 0.3092(4) 1.1075(4) 0.4123(3) 0.065(2) Uani 1 1 d D . .
H90A H 0.2815 1.0894 0.4354 0.097 Uiso 1 1 calc R . .
H90B H 0.2925 1.0844 0.3784 0.097 Uiso 1 1 calc R . .
H90C H 0.3006 1.1500 0.4130 0.097 Uiso 1 1 calc R . .
C155 C 0.1500(10) 0.6280(6) 0.8027(6) 0.161(2) Uani 1 1 d D . .
H9 H 0.1049 0.6429 0.8124 0.193 Uiso 1 1 calc R . .
H10 H 0.1932 0.6513 0.8265 0.193 Uiso 1 1 calc R . .
C156 C 0.1466(11) 0.5595(7) 0.8055(6) 0.161(2) Uani 1 1 d D . .
O8 O 0.1372(7) 0.5416(5) 0.8449(4) 0.161(2) Uani 1 1 d D . .
O7 O 0.1570(6) 0.5243(5) 0.7671(4) 0.161(2) Uani 1 1 d D . .
C157 C 0.1637(8) 0.4592(6) 0.7741(5) 0.161(2) Uani 1 1 d D . .
C158 C 0.0909(8) 0.4304(7) 0.7859(6) 0.161(2) Uani 1 1 d D . .
H3 H 0.0844 0.3861 0.7745 0.241 Uiso 1 1 calc R . .
H4 H 0.0499 0.4476 0.7688 0.241 Uiso 1 1 calc R . .
H11 H 0.0916 0.4391 0.8220 0.241 Uiso 1 1 calc R . .
C159 C 0.2219(9) 0.4538(7) 0.8166(6) 0.161(2) Uani 1 1 d D . .
H17 H 0.2627 0.4867 0.8210 0.241 Uiso 1 1 d . . .
H18 H 0.2389 0.4142 0.8107 0.241 Uiso 1 1 d . . .
H15F H 0.1997 0.4573 0.8477 0.241 Uiso 1 1 d . . .
C160 C 0.1846(10) 0.4406(7) 0.7214(5) 0.161(2) Uani 1 1 d D . .
H29 H 0.2176 0.4744 0.7141 0.241 Uiso 1 1 calc R . .
H30 H 0.1397 0.4315 0.6962 0.241 Uiso 1 1 calc R . .
H31 H 0.2098 0.4044 0.7209 0.241 Uiso 1 1 calc R . .
C135 C 0.0985(9) 0.0700(8) 0.4752(8) 0.197(3) Uani 1 1 d D . .
H13F H 0.1256 0.0443 0.4956 0.236 Uiso 1 1 calc R . .
H13G H 0.0886 0.0486 0.4401 0.236 Uiso 1 1 calc R . .
C136 C 0.0255(10) 0.0785(7) 0.4930(8) 0.197(3) Uani 1 1 d D . .
O10 O -0.0223(7) 0.0330(5) 0.4929(5) 0.197(3) Uani 1 1 d D . .
O9 O 0.0201(7) 0.1287(5) 0.5182(5) 0.197(3) Uani 1 1 d D . .
C137 C -0.0476(9) 0.1452(7) 0.5391(6) 0.197(3) Uani 1 1 d D . .
C138 C -0.0613(11) 0.1080(8) 0.5787(6) 0.197(3) Uani 1 1 d D . .
H5 H -0.0208 0.1185 0.6063 0.295 Uiso 1 1 d . . .
H6 H -0.0666 0.0645 0.5642 0.295 Uiso 1 1 d . . .
H12 H -0.1079 0.1169 0.5898 0.295 Uiso 1 1 d . . .
C139 C -0.0300(11) 0.2096(7) 0.5580(7) 0.197(3) Uani 1 1 d D . .
H13 H 0.0211 0.2179 0.5762 0.295 Uiso 1 1 d . . .
H13H H -0.0634 0.2208 0.5821 0.295 Uiso 1 1 d . . .
H13I H -0.0362 0.2325 0.5315 0.295 Uiso 1 1 d . . .
C140 C -0.1076(9) 0.1231(8) 0.4908(6) 0.197(3) Uani 1 1 d D . .
H7 H -0.1564 0.1153 0.5003 0.295 Uiso 1 1 calc R . .
H8 H -0.0961 0.0855 0.4721 0.295 Uiso 1 1 calc R . .
H14 H -0.1078 0.1548 0.4700 0.295 Uiso 1 1 calc R . .
C115 C 0.2817(9) 1.2703(8) -0.2340(9) 0.214(2) Uani 1 1 d D N 1
H11D H 0.2572 1.2910 -0.2079 0.256 Uiso 1 1 calc R N 1
H11E H 0.2542 1.2731 -0.2671 0.256 Uiso 1 1 calc R N 1
C116 C 0.3649(10) 1.3003(8) -0.2279(10) 0.214(2) Uani 1 1 d D N 1
O16 O 0.4200(8) 1.2688(5) -0.2232(6) 0.214(2) Uani 1 1 d D N 1
O15 O 0.3724(7) 1.3521(5) -0.2393(6) 0.214(2) Uani 1 1 d D N 1
C117 C 0.4355(9) 1.4010(7) -0.2369(7) 0.214(2) Uani 1 1 d D N 1
C118 C 0.4145(11) 1.4617(7) -0.2324(8) 0.214(2) Uani 1 1 d D N 1
H11F H 0.4563 1.4915 -0.2350 0.321 Uiso 1 1 d . O 1
H11G H 0.3935 1.4740 -0.2034 0.321 Uiso 1 1 d . P 1
H11H H 0.3751 1.4614 -0.2630 0.321 Uiso 1 1 d . Q 1
C119 C 0.4595(11) 1.3771(7) -0.2815(7) 0.214(2) Uani 1 1 d D N 1
H11I H 0.4750 1.4102 -0.2963 0.321 Uiso 1 1 d . R 1
H11J H 0.4211 1.3479 -0.2998 0.321 Uiso 1 1 d . S 1
H11K H 0.5033 1.3570 -0.2691 0.321 Uiso 1 1 d . T 1
C120 C 0.4844(10) 1.3907(8) -0.1876(6) 0.214(2) Uani 1 1 d D N 1
H12G H 0.4523 1.3739 -0.1663 0.321 Uiso 1 1 calc R N 1
H12H H 0.5123 1.4299 -0.1698 0.321 Uiso 1 1 calc R N 1
H12I H 0.5188 1.3621 -0.1961 0.321 Uiso 1 1 calc R N 1
C96A C 0.2669(7) 0.5717(6) 0.0366(5) 0.070(4) Uani 0.70 1 d PD D 1
C97A C 0.3632(7) 0.5139(6) 0.0739(5) 0.073(4) Uani 0.70 1 d PD . .
C98A C 0.3356(11) 0.4581(8) 0.0377(6) 0.111(6) Uani 0.70 1 d PD D .
H98A H 0.3152 0.4695 0.0059 0.166 Uiso 0.70 1 d P . .
H98B H 0.2978 0.4336 0.0496 0.166 Uiso 0.70 1 d P . .
H98C H 0.3771 0.4353 0.0326 0.166 Uiso 0.70 1 d P . .
C99A C 0.4251(8) 0.5559(8) 0.0670(7) 0.110(7) Uani 0.70 1 d PD D .
H99A H 0.4714 0.5439 0.0822 0.165 Uiso 0.70 1 calc PR . .
H99B H 0.4209 0.5974 0.0828 0.165 Uiso 0.70 1 calc PR . .
H99C H 0.4249 0.5547 0.0313 0.165 Uiso 0.70 1 calc PR . .
O6B O 0.0815(11) 0.5982(11) 0.0676(11) 0.104(5) Uani 0.30 1 d P D 2
C10B C 0.1016(15) 0.5342(13) 0.1906(11) 0.104(5) Uani 0.30 1 d PD D 2
H10N H 0.0660 0.4998 0.1989 0.156 Uiso 0.30 1 d P U 2
H10O H 0.0729 0.5691 0.1903 0.156 Uiso 0.30 1 d P V 2
H10P H 0.1426 0.5441 0.2179 0.156 Uiso 0.30 1 d P W 2
C98B C 0.0505(13) 0.4762(14) 0.1085(11) 0.104(5) Uani 0.30 1 d PD D 2
H98D H 0.0186 0.4595 0.1297 0.156 Uiso 0.30 1 d P X 2
H98E H 0.0623 0.4433 0.0844 0.156 Uiso 0.30 1 d P Y 2
H98F H 0.0267 0.5053 0.0910 0.156 Uiso 0.30 1 d P Z 2
C99B C 0.1625(13) 0.4542(13) 0.1504(13) 0.104(5) Uani 0.30 1 d PD D 2
H99D H 0.1496 0.4417 0.1811 0.156 Uiso 0.30 1 d P A 2
H99E H 0.2157 0.4675 0.1551 0.156 Uiso 0.30 1 d P B 2
H99F H 0.1472 0.4210 0.1225 0.156 Uiso 0.30 1 d P C 2
C97B C 0.1230(12) 0.5095(12) 0.1411(10) 0.104(5) Uani 0.30 1 d PD D 2
O5B O 0.1652(11) 0.5387(11) 0.1000(9) 0.104(5) Uani 0.30 1 d PD D 2
C96B C 0.1367(13) 0.5745(17) 0.0671(15) 0.104(5) Uani 0.30 1 d PD D 2
C95B C 0.2052(6) 0.6067(5) 0.0513(4) 0.085(3) Uani 0.30 1 d PD D 2
H95C H 0.2333 0.6382 0.0790 0.102 Uiso 0.30 1 calc PR D 2
H95D H 0.2381 0.5769 0.0409 0.102 Uiso 0.30 1 calc PR D 2
C111 C 0.2545(4) 1.0587(3) -0.1937(3) 0.049(2) Uani 1 1 d . . .
H11L H 0.2869 1.0279 -0.2030 0.059 Uiso 1 1 calc R . .
H11M H 0.2027 1.0405 -0.2075 0.059 Uiso 1 1 calc R . .
C72A C 0.1186(4) 0.2992(3) 0.2952(3) 0.053(2) Uani 0.50 1 d PD A 1
H72A H 0.0810 0.2685 0.3021 0.080 Uiso 0.50 1 calc PR A 1
H72B H 0.1647 0.2819 0.2935 0.080 Uiso 0.50 1 calc PR A 1
H72C H 0.1013 0.3114 0.2633 0.080 Uiso 0.50 1 calc PR A 1
C70B C 0.1216(4) 0.8011(3) 0.7877(3) 0.061(2) Uani 0.50 1 d PD B 2
H70G H 0.1646 0.7844 0.8027 0.091 Uiso 0.50 1 d P D 2
H70H H 0.1094 0.7864 0.7527 0.091 Uiso 0.50 1 d P E 2
H70I H 0.0793 0.7893 0.8044 0.091 Uiso 0.50 1 d P F 2
C69B C 0.2197(6) 0.9027(5) 0.8371(6) 0.143(6) Uani 0.50 1 d PD B 2
H69G H 0.2302 0.9464 0.8396 0.214 Uiso 0.50 1 d P G 2
H69H H 0.2525 0.8800 0.8236 0.214 Uiso 0.50 1 d P H 2
H69I H 0.2084 0.8926 0.8690 0.214 Uiso 0.50 1 d P I 2
C67B C 0.2386(5) 0.2957(5) 0.2019(4) 0.077(3) Uani 0.50 1 d PD C 2
H67D H 0.2793 0.3080 0.2294 0.115 Uiso 0.50 1 d P J 2
H67E H 0.2022 0.2648 0.2087 0.115 Uiso 0.50 1 d P K 2
H67F H 0.2158 0.3310 0.1938 0.115 Uiso 0.50 1 d P L 2
C68B C 0.2902(9) 0.3293(5) 0.1212(4) 0.117(5) Uani 0.50 1 d PD C 2
H68G H 0.3408 0.3328 0.1149 0.176 Uiso 0.50 1 d P M 2
H68H H 0.2826 0.3665 0.1427 0.176 Uiso 0.50 1 d P N 2
H68I H 0.2556 0.3232 0.0895 0.176 Uiso 0.50 1 d P O 2
C72B C 0.1186(4) 0.2992(3) 0.2952(3) 0.053(2) Uani 0.50 1 d PD A 2
H72D H 0.0652 0.2862 0.2856 0.080 Uiso 0.50 1 d P P 2
H72E H 0.1340 0.2894 0.3292 0.080 Uiso 0.50 1 d P Q 2
H72F H 0.1451 0.2774 0.2721 0.080 Uiso 0.50 1 d P R 2
C71B C 0.2196(5) 0.4006(5) 0.3387(5) 0.108(4) Uani 0.50 1 d PD A 2
H71F H 0.2527 0.4196 0.3191 0.162 Uiso 0.50 1 d P S 2
H71G H 0.2310 0.3625 0.3450 0.162 Uiso 0.50 1 d P T 2
H71H H 0.2089 0.4278 0.3651 0.162 Uiso 0.50 1 d P U 2
S6 S 0.3015(3) 0.8092(2) 0.4643(2) 0.0733(14) Uani 0.50 1 d PD . .
O22 O 0.3679(7) 0.8316(9) 0.5023(6) 0.119(6) Uani 0.50 1 d PD . .
C173 C 0.3249(13) 0.7691(7) 0.4098(7) 0.094(8) Uani 0.50 1 d PD . .
H17D H 0.3733 0.7878 0.4048 0.141 Uiso 0.50 1 calc PR . .
H17E H 0.2875 0.7710 0.3810 0.141 Uiso 0.50 1 calc PR . .
H17F H 0.3269 0.7264 0.4131 0.141 Uiso 0.50 1 calc PR . .
C174 C 0.2819(12) 0.8751(7) 0.4397(6) 0.076(6) Uani 0.50 1 d PD . .
H17G H 0.2726 0.9063 0.4664 0.114 Uiso 0.50 1 calc PR . .
H17H H 0.2380 0.8645 0.4136 0.114 Uiso 0.50 1 calc PR . .
H17I H 0.3241 0.8911 0.4256 0.114 Uiso 0.50 1 calc PR . .

loop_
_atom_site_aniso_label
_atom_site_aniso_U_11
_atom_site_aniso_U_22
_atom_site_aniso_U_33
_atom_site_aniso_U_23
_atom_site_aniso_U_13
_atom_site_aniso_U_12
Br1 0.0357(4) 0.0560(5) 0.0558(5) -0.0077(4) 0.0004(4) 0.0150(4)
Br2 0.0301(4) 0.0404(4) 0.0464(5) -0.0037(3) 0.0114(3) 0.0045(3)
Br4 0.0549(5) 0.0560(5) 0.0643(6) 0.0001(4) -0.0023(4) 0.0167(4)
Br5 0.0588(5) 0.0543(5) 0.0793(7) 0.0115(5) 0.0235(5) 0.0253(4)
Br6 0.0707(6) 0.0485(5) 0.0786(7) -0.0086(5) -0.0154(5) 0.0233(4)
Br7 0.0749(6) 0.0495(5) 0.0830(7) 0.0039(5) -0.0055(5) 0.0143(4)
Br3 0.2126(18) 0.0859(10) 0.258(2) 0.0475(12) 0.1448(17) 0.0689(11)
Br8 0.1790(15) 0.1621(14) 0.0728(9) 0.0534(9) -0.0082(9) -0.0274(11)
S1A 0.0447(15) 0.0641(18) 0.0486(17) 0.0146(14) 0.0111(12) 0.0150(13)
S2A 0.0422(17) 0.0551(19) 0.047(2) 0.0145(16) 0.0148(14) 0.0204(14)
S3 0.0480(12) 0.0506(13) 0.0652(15) 0.0150(11) 0.0054(10) 0.0085(10)
S5 0.116(3) 0.103(3) 0.144(3) 0.052(2) 0.012(2) 0.015(2)
S2B 0.046(3) 0.057(4) 0.066(4) 0.000(3) 0.020(3) 0.015(3)
S4A 0.0399(18) 0.055(2) 0.046(2) 0.0043(15) 0.0002(15) -0.0001(15)
S4B 0.096(9) 0.048(7) 0.066(8) 0.013(5) 0.019(7) 0.038(7)
S1B 0.026(3) 0.033(4) 0.030(4) 0.008(3) 0.012(3) 0.011(3)
O3 0.126(5) 0.043(3) 0.051(4) 0.016(3) 0.031(3) 0.021(3)
O4 0.070(4) 0.074(4) 0.063(4) 0.028(3) 0.028(3) 0.005(3)
O11 0.123(6) 0.049(4) 0.108(5) 0.025(4) 0.055(4) 0.026(4)
O12 0.118(6) 0.052(4) 0.138(7) 0.022(4) 0.013(5) 0.016(4)
O13 0.083(4) 0.102(5) 0.053(4) 0.023(3) 0.022(3) 0.045(4)
O14 0.087(4) 0.064(4) 0.064(4) 0.009(3) 0.020(3) 0.015(3)
O17 0.086(5) 0.098(6) 0.081(5) 0.022(4) 0.025(4) 0.034(4)
O18 0.043(3) 0.097(5) 0.126(6) -0.018(4) 0.015(4) 0.035(3)
O21 0.051(3) 0.056(4) 0.088(5) 0.012(3) 0.006(3) 0.008(3)
O20 0.044(3) 0.092(5) 0.110(5) -0.014(4) 0.019(3) 0.032(3)
O19 0.151(8) 0.149(8) 0.123(7) 0.078(6) 0.001(6) 0.045(6)
O23 0.196(16) 0.044(8) 0.085(10) 0.012(7) 0.008(10) 0.027(9)
O5A 0.108(7) 0.071(6) 0.069(6) 0.042(5) 0.034(5) 0.041(5)
O6A 0.103(8) 0.187(12) 0.073(7) 0.071(7) 0.046(6) 0.084(8)
N1 0.038(3) 0.030(3) 0.032(3) 0.003(3) 0.003(3) 0.014(2)
N2 0.032(3) 0.034(3) 0.034(3) 0.003(3) 0.010(2) 0.007(2)
N3 0.040(3) 0.034(3) 0.040(4) 0.001(3) 0.000(3) 0.014(3)
N4 0.084(5) 0.054(5) 0.074(5) 0.021(4) 0.006(4) 0.023(4)
N5 0.028(3) 0.048(4) 0.040(4) -0.002(3) 0.005(3) 0.008(3)
N6 0.028(3) 0.044(4) 0.040(4) 0.001(3) 0.010(3) 0.006(3)
N9 0.024(3) 0.035(3) 0.051(4) -0.003(3) 0.007(3) 0.008(2)
N10 0.035(3) 0.056(4) 0.050(4) -0.005(3) 0.004(3) 0.011(3)
N11 0.043(3) 0.029(3) 0.045(4) 0.002(3) 0.012(3) 0.018(3)
N12 0.149(8) 0.037(4) 0.073(5) 0.015(4) 0.063(5) 0.010(4)
N13 0.077(5) 0.040(4) 0.038(4) 0.012(3) 0.019(3) 0.005(3)
N14 0.135(7) 0.040(4) 0.062(5) 0.022(4) 0.050(5) 0.033(4)
N15 0.037(3) 0.037(3) 0.040(4) -0.005(3) 0.009(3) 0.009(3)
N16 0.051(4) 0.055(4) 0.034(4) 0.008(3) 0.008(3) 0.009(3)
C1 0.023(4) 0.046(5) 0.038(5) -0.006(4) 0.007(3) 0.014(3)
C2 0.030(4) 0.060(5) 0.041(5) 0.017(4) 0.013(3) 0.017(4)
C3 0.019(3) 0.053(5) 0.039(5) 0.003(4) 0.011(3) 0.006(3)
C4 0.028(4) 0.054(5) 0.030(4) -0.006(4) 0.008(3) 0.008(3)
C5 0.026(4) 0.047(5) 0.036(4) 0.001(4) 0.003(3) 0.013(3)
C6 0.021(3) 0.052(5) 0.039(4) 0.005(4) 0.006(3) 0.022(3)
C7 0.043(4) 0.055(5) 0.039(5) 0.001(4) 0.005(3) 0.018(4)
C8 0.037(4) 0.062(6) 0.055(5) -0.001(4) 0.002(4) -0.001(4)
C9 0.035(4) 0.067(5) 0.039(5) -0.002(4) -0.002(3) 0.013(4)
C10 0.028(4) 0.047(5) 0.044(5) -0.001(4) -0.003(3) 0.014(3)
C11 0.030(4) 0.037(4) 0.046(5) 0.005(4) -0.001(3) 0.009(3)
C12 0.035(4) 0.036(4) 0.038(4) 0.009(3) 0.007(3) 0.014(3)
C13 0.039(4) 0.028(4) 0.031(4) 0.004(3) 0.005(3) 0.017(3)
C14 0.029(4) 0.040(4) 0.032(4) 0.013(3) -0.001(3) 0.013(3)
C15 0.031(4) 0.038(4) 0.029(4) 0.004(3) 0.007(3) 0.016(3)
C16 0.028(4) 0.037(4) 0.032(4) 0.001(3) 0.002(3) 0.009(3)
C17 0.031(4) 0.045(4) 0.044(5) -0.007(4) 0.000(3) 0.011(3)
C18 0.044(4) 0.052(5) 0.045(5) 0.004(4) 0.013(4) 0.027(4)
C19 0.045(4) 0.033(4) 0.053(5) -0.006(4) -0.005(4) 0.011(3)
C20 0.031(4) 0.033(4) 0.041(4) -0.006(3) 0.006(3) 0.010(3)
C21 0.016(3) 0.037(4) 0.041(4) 0.000(3) -0.001(3) 0.009(3)
C22 0.020(3) 0.041(4) 0.026(4) 0.005(3) 0.002(3) 0.016(3)
C23 0.018(3) 0.039(4) 0.041(4) -0.003(3) 0.003(3) 0.013(3)
C24 0.021(3) 0.038(4) 0.043(5) 0.002(4) -0.003(3) 0.012(3)
C25 0.029(4) 0.042(4) 0.032(4) 0.006(3) -0.001(3) 0.016(3)
C26 0.023(4) 0.047(5) 0.035(4) -0.002(4) -0.001(3) 0.012(3)
C27 0.039(4) 0.048(5) 0.038(4) 0.000(4) 0.006(3) 0.019(3)
C28 0.035(4) 0.038(4) 0.048(5) 0.002(4) 0.010(3) 0.011(3)
C29 0.036(4) 0.036(4) 0.079(6) 0.005(4) 0.010(4) 0.006(3)
C30 0.031(4) 0.045(4) 0.049(5) 0.005(4) 0.010(3) 0.013(3)
C31 0.044(4) 0.039(4) 0.035(4) 0.008(3) 0.008(3) 0.010(3)
C32 0.041(4) 0.039(4) 0.036(4) 0.005(3) 0.006(3) 0.006(3)
C33 0.031(4) 0.040(4) 0.044(5) 0.006(3) 0.008(3) 0.008(3)
C34 0.038(4) 0.040(4) 0.039(5) 0.012(3) 0.012(3) 0.011(3)
C35 0.047(4) 0.038(4) 0.035(4) 0.012(3) 0.014(4) 0.004(3)
C36 0.048(5) 0.049(5) 0.036(5) 0.016(4) 0.004(4) 0.009(4)
C37 0.048(5) 0.089(7) 0.049(5) 0.025(5) -0.004(4) 0.025(4)
C38 0.039(4) 0.072(6) 0.051(5) -0.006(4) 0.009(4) 0.016(4)
C39 0.051(5) 0.078(6) 0.051(5) 0.014(5) 0.007(4) 0.008(4)
C40 0.039(4) 0.061(5) 0.049(5) 0.000(4) 0.010(4) 0.010(4)
C41 0.035(4) 0.057(5) 0.051(5) -0.002(4) 0.021(4) 0.001(4)
C42 0.013(3) 0.031(4) 0.057(5) -0.008(4) 0.006(3) 0.004(3)
C43 0.016(3) 0.046(5) 0.058(5) 0.003(4) 0.004(3) 0.012(3)
C44 0.019(3) 0.043(5) 0.049(5) 0.001(4) 0.006(3) 0.012(3)
C45 0.021(4) 0.041(4) 0.056(5) -0.009(4) 0.018(3) 0.004(3)
C46 0.019(3) 0.055(5) 0.044(5) 0.007(4) 0.013(3) 0.010(3)
C47 0.018(3) 0.039(4) 0.045(5) -0.005(4) 0.012(3) 0.005(3)
C48 0.042(4) 0.040(4) 0.040(5) -0.007(3) 0.011(3) 0.005(3)
C49 0.037(4) 0.047(5) 0.055(5) -0.002(4) -0.003(4) 0.004(4)
C50 0.036(4) 0.043(5) 0.060(5) 0.005(4) 0.015(4) 0.007(3)
C51 0.023(4) 0.037(4) 0.042(4) -0.002(3) -0.001(3) 0.009(3)
C52 0.018(3) 0.040(4) 0.039(4) 0.005(3) 0.006(3) 0.007(3)
C53 0.027(4) 0.032(4) 0.035(4) 0.005(3) 0.008(3) 0.009(3)
C54 0.029(4) 0.034(4) 0.026(4) 0.006(3) -0.002(3) 0.008(3)
C55 0.027(4) 0.024(4) 0.029(4) 0.008(3) 0.002(3) 0.004(3)
C56 0.021(3) 0.041(4) 0.024(4) 0.009(3) 0.008(3) 0.013(3)
C57 0.039(4) 0.032(4) 0.032(4) 0.005(3) 0.010(3) 0.007(3)
C58 0.025(4) 0.045(5) 0.054(5) -0.011(4) 0.004(3) 0.006(3)
C59 0.029(4) 0.029(4) 0.058(5) 0.000(3) 0.009(3) 0.011(3)
C60 0.032(4) 0.042(4) 0.040(4) -0.007(3) 0.007(3) 0.009(3)
C61 0.026(4) 0.032(4) 0.042(4) 0.005(3) 0.013(3) 0.007(3)
C62 0.014(3) 0.032(4) 0.036(4) 0.003(3) 0.007(3) 0.006(3)
C63 0.020(3) 0.033(4) 0.033(4) 0.008(3) 0.005(3) 0.009(3)
C64 0.021(3) 0.037(4) 0.038(4) -0.001(3) 0.006(3) 0.012(3)
C65 0.016(3) 0.036(4) 0.042(4) -0.004(3) 0.003(3) 0.013(3)
C66 0.015(3) 0.037(4) 0.044(4) 0.009(3) 0.001(3) 0.010(3)
C67 0.017(3) 0.028(4) 0.040(4) 0.005(3) 0.003(3) 0.006(3)
C68 0.035(4) 0.041(4) 0.044(5) 0.002(4) 0.014(3) 0.012(3)
C69 0.036(4) 0.040(4) 0.057(5) 0.007(4) 0.011(4) 0.010(3)
C70 0.033(4) 0.037(4) 0.029(4) 0.001(3) 0.004(3) 0.006(3)
C71 0.023(4) 0.049(5) 0.052(5) 0.017(4) 0.015(3) 0.012(3)
C72 0.048(5) 0.032(4) 0.047(5) 0.012(4) 0.013(4) 0.004(3)
C73 0.039(4) 0.038(4) 0.042(5) 0.008(4) 0.012(4) 0.004(3)
C74 0.044(5) 0.033(4) 0.048(5) 0.011(4) 0.012(4) 0.001(3)
C75 0.050(5) 0.036(4) 0.048(5) 0.006(4) 0.025(4) 0.003(3)
C76 0.031(4) 0.036(4) 0.048(5) 0.004(4) 0.016(3) 0.005(3)
C77 0.038(4) 0.032(4) 0.041(4) 0.006(3) 0.012(3) 0.007(3)
C78 0.054(5) 0.068(6) 0.040(5) 0.012(4) 0.005(4) 0.007(4)
C79 0.046(5) 0.081(6) 0.062(6) -0.002(5) 0.030(4) 0.007(4)
C80 0.038(4) 0.050(5) 0.040(5) 0.006(4) 0.016(3) 0.009(3)
C81 0.027(4) 0.063(5) 0.039(4) -0.001(4) 0.008(3) 0.018(3)
C82 0.026(4) 0.041(4) 0.040(4) 0.002(3) 0.008(3) 0.003(3)
C83 0.032(4) 0.040(4) 0.053(5) 0.006(4) 0.017(3) 0.013(3)
C84 0.033(4) 0.042(4) 0.052(5) 0.005(4) 0.012(4) 0.014(3)
C91 0.039(4) 0.034(4) 0.036(4) 0.003(3) -0.001(3) 0.011(3)
C92 0.074(6) 0.031(4) 0.057(5) 0.004(4) 0.010(4) 0.009(4)
C93 0.078(6) 0.059(6) 0.062(6) 0.009(5) -0.015(5) 0.009(5)
C94 0.095(7) 0.042(5) 0.093(8) 0.009(5) -0.012(6) -0.004(5)
C95A 0.124(9) 0.065(6) 0.085(8) 0.039(6) 0.032(6) 0.042(6)
C101 0.052(5) 0.038(4) 0.037(4) 0.005(3) -0.001(3) 0.025(4)
C102 0.036(4) 0.040(4) 0.042(5) 0.005(4) 0.013(3) 0.002(3)
C103 0.031(4) 0.042(4) 0.037(5) 0.002(3) 0.005(3) -0.002(3)
C104 0.038(4) 0.033(4) 0.048(5) -0.001(3) 0.008(3) 0.011(3)
C105 0.054(5) 0.049(5) 0.045(5) 0.004(4) 0.028(4) 0.003(4)
C106 0.047(4) 0.051(5) 0.044(5) 0.014(4) 0.016(4) 0.008(4)
C107 0.193(14) 0.040(6) 0.055(7) 0.003(5) 0.006(8) 0.019(7)
C108 0.32(3) 0.058(8) 0.157(16) 0.017(9) -0.043(16) 0.052(12)
C109 0.152(11) 0.074(8) 0.098(9) 0.035(7) 0.045(8) 0.036(7)
C110 0.171(13) 0.077(8) 0.129(12) 0.035(8) -0.068(10) -0.055(9)
C121 0.025(4) 0.043(5) 0.060(5) -0.005(4) -0.002(3) 0.004(3)
C122 0.028(4) 0.043(4) 0.044(5) -0.004(4) 0.004(3) 0.007(3)
C123 0.027(4) 0.050(5) 0.068(6) 0.012(4) 0.007(4) 0.014(3)
C124 0.030(4) 0.047(5) 0.060(5) 0.001(4) 0.002(4) 0.013(3)
C125 0.039(4) 0.065(6) 0.054(5) -0.007(4) -0.001(4) 0.010(4)
C126 0.065(6) 0.072(6) 0.048(5) 0.004(5) 0.007(4) 0.038(5)
C127 0.102(8) 0.099(9) 0.084(8) 0.025(7) 0.016(6) 0.057(7)
C128 0.131(10) 0.140(11) 0.065(8) 0.013(7) 0.018(7) 0.052(9)
C129 0.184(14) 0.121(11) 0.118(11) 0.056(9) 0.071(10) 0.094(10)
C130 0.091(8) 0.110(9) 0.080(7) 0.037(6) 0.033(6) 0.055(7)
C131 0.028(4) 0.032(4) 0.033(4) 0.002(3) 0.011(3) 0.009(3)
C132 0.107(8) 0.054(6) 0.053(6) 0.014(5) -0.006(5) 0.034(5)
C133 0.148(10) 0.064(7) 0.059(7) 0.011(5) -0.001(6) 0.055(7)
C134 0.075(6) 0.043(5) 0.049(5) 0.010(4) 0.031(4) 0.016(4)
C141 0.057(5) 0.043(5) 0.048(5) 0.012(4) 0.018(4) 0.001(4)
C142 0.109(8) 0.054(6) 0.063(6) 0.018(5) 0.040(5) 0.031(5)
C143 0.156(11) 0.070(7) 0.063(7) 0.034(6) 0.048(7) 0.022(7)
C144 0.081(6) 0.046(5) 0.072(6) 0.021(4) 0.038(5) 0.023(4)
C145 0.157(12) 0.055(6) 0.095(8) 0.047(6) 0.050(8) 0.048(7)
C146 0.098(8) 0.045(5) 0.092(8) 0.023(5) 0.033(6) 0.012(5)
C147 0.165(13) 0.047(7) 0.163(14) 0.015(8) 0.098(12) 0.013(7)
C148 0.151(13) 0.072(9) 0.33(3) 0.035(12) 0.141(16) -0.003(8)
C149 0.176(13) 0.079(9) 0.179(14) 0.046(9) 0.119(11) 0.005(8)
C150 0.214(19) 0.074(10) 0.22(2) 0.022(12) 0.001(16) 0.021(10)
C151 0.046(4) 0.038(4) 0.034(4) 0.000(3) 0.006(3) 0.014(3)
C152 0.035(4) 0.043(4) 0.052(5) 0.001(4) 0.010(3) 0.016(3)
C153 0.038(4) 0.062(5) 0.043(5) 0.008(4) 0.007(4) -0.013(4)
C154 0.031(4) 0.054(5) 0.063(6) -0.001(4) 0.002(4) -0.004(4)
C161 0.058(5) 0.061(6) 0.082(7) 0.006(5) 0.022(5) 0.005(4)
C162 0.116(9) 0.064(6) 0.061(6) 0.016(5) -0.009(6) 0.002(6)
C165 0.36(3) 0.149(15) 0.091(11) 0.026(10) -0.021(14) 0.082(17)
C166 0.102(11) 0.23(2) 0.24(2) 0.149(17) -0.008(12) 0.005(11)
C67A 0.058(6) 0.075(7) 0.101(8) 0.003(6) 0.025(5) 0.025(5)
C68A 0.223(15) 0.061(7) 0.068(8) 0.033(6) 0.009(8) 0.011(8)
C69A 0.097(9) 0.063(8) 0.226(17) -0.042(9) -0.040(10) 0.014(7)
C70A 0.044(5) 0.060(6) 0.080(7) 0.012(5) 0.008(4) 0.016(4)
C71A 0.058(6) 0.060(7) 0.197(14) 0.009(8) 0.007(7) 0.005(5)
C10A 0.141(15) 0.107(13) 0.122(15) 0.069(12) 0.052(12) 0.077(12)
N7 0.230(6) 0.132(4) 0.306(7) 0.105(5) 0.071(5) 0.014(4)
C112 0.230(6) 0.132(4) 0.306(7) 0.105(5) 0.071(5) 0.014(4)
C113 0.230(6) 0.132(4) 0.306(7) 0.105(5) 0.071(5) 0.014(4)
N8 0.230(6) 0.132(4) 0.306(7) 0.105(5) 0.071(5) 0.014(4)
C114 0.230(6) 0.132(4) 0.306(7) 0.105(5) 0.071(5) 0.014(4)
C85 0.036(4) 0.061(5) 0.038(5) -0.005(4) 0.012(3) 0.000(4)
C86 0.038(4) 0.039(5) 0.057(6) 0.001(4) 0.016(4) 0.012(4)
O2 0.061(4) 0.042(3) 0.066(4) 0.001(3) 0.009(3) -0.001(3)
O1 0.053(3) 0.073(4) 0.031(3) 0.012(3) 0.008(2) 0.018(3)
C87 0.060(5) 0.058(6) 0.063(6) 0.025(5) 0.023(5) 0.013(4)
C88 0.106(8) 0.068(7) 0.098(8) 0.029(6) 0.031(6) 0.033(6)
C89 0.078(7) 0.094(8) 0.071(7) 0.034(6) 0.018(5) 0.015(6)
C90 0.062(6) 0.075(6) 0.071(6) 0.025(5) 0.034(5) 0.020(5)
C155 0.198(5) 0.132(4) 0.169(5) 0.074(4) 0.034(4) 0.024(4)
C156 0.198(5) 0.132(4) 0.169(5) 0.074(4) 0.034(4) 0.024(4)
O8 0.198(5) 0.132(4) 0.169(5) 0.074(4) 0.034(4) 0.024(4)
O7 0.198(5) 0.132(4) 0.169(5) 0.074(4) 0.034(4) 0.024(4)
C157 0.198(5) 0.132(4) 0.169(5) 0.074(4) 0.034(4) 0.024(4)
C158 0.198(5) 0.132(4) 0.169(5) 0.074(4) 0.034(4) 0.024(4)
C159 0.198(5) 0.132(4) 0.169(5) 0.074(4) 0.034(4) 0.024(4)
C160 0.198(5) 0.132(4) 0.169(5) 0.074(4) 0.034(4) 0.024(4)
C135 0.241(6) 0.159(5) 0.205(6) 0.033(5) 0.135(5) -0.032(5)
C136 0.241(6) 0.159(5) 0.205(6) 0.033(5) 0.135(5) -0.032(5)
O10 0.241(6) 0.159(5) 0.205(6) 0.033(5) 0.135(5) -0.032(5)
O9 0.241(6) 0.159(5) 0.205(6) 0.033(5) 0.135(5) -0.032(5)
C137 0.241(6) 0.159(5) 0.205(6) 0.033(5) 0.135(5) -0.032(5)
C138 0.241(6) 0.159(5) 0.205(6) 0.033(5) 0.135(5) -0.032(5)
C139 0.241(6) 0.159(5) 0.205(6) 0.033(5) 0.135(5) -0.032(5)
C140 0.241(6) 0.159(5) 0.205(6) 0.033(5) 0.135(5) -0.032(5)
C115 0.230(6) 0.132(4) 0.306(7) 0.105(5) 0.071(5) 0.014(4)
C116 0.230(6) 0.132(4) 0.306(7) 0.105(5) 0.071(5) 0.014(4)
O16 0.230(6) 0.132(4) 0.306(7) 0.105(5) 0.071(5) 0.014(4)
O15 0.230(6) 0.132(4) 0.306(7) 0.105(5) 0.071(5) 0.014(4)
C117 0.230(6) 0.132(4) 0.306(7) 0.105(5) 0.071(5) 0.014(4)
C118 0.230(6) 0.132(4) 0.306(7) 0.105(5) 0.071(5) 0.014(4)
C119 0.230(6) 0.132(4) 0.306(7) 0.105(5) 0.071(5) 0.014(4)
C120 0.230(6) 0.132(4) 0.306(7) 0.105(5) 0.071(5) 0.014(4)
C96A 0.061(8) 0.066(9) 0.092(11) 0.040(8) 0.007(7) 0.014(7)
C97A 0.078(10) 0.062(9) 0.089(11) 0.042(9) 0.004(8) 0.028(7)
C98A 0.166(17) 0.108(14) 0.082(12) 0.040(11) 0.016(11) 0.092(13)
C99A 0.113(13) 0.141(16) 0.128(15) 0.092(13) 0.066(11) 0.083(13)
O6B 0.048(6) 0.101(9) 0.167(13) 0.075(9) -0.011(7) -0.003(6)
C10B 0.048(6) 0.101(9) 0.167(13) 0.075(9) -0.011(7) -0.003(6)
C98B 0.048(6) 0.101(9) 0.167(13) 0.075(9) -0.011(7) -0.003(6)
C99B 0.048(6) 0.101(9) 0.167(13) 0.075(9) -0.011(7) -0.003(6)
C97B 0.048(6) 0.101(9) 0.167(13) 0.075(9) -0.011(7) -0.003(6)
O5B 0.048(6) 0.101(9) 0.167(13) 0.075(9) -0.011(7) -0.003(6)
C96B 0.048(6) 0.101(9) 0.167(13) 0.075(9) -0.011(7) -0.003(6)
C95B 0.124(9) 0.065(6) 0.085(8) 0.039(6) 0.032(6) 0.042(6)
C111 0.056(5) 0.049(5) 0.048(5) 0.022(4) 0.011(4) 0.010(4)
C72A 0.046(5) 0.054(5) 0.066(6) 0.014(4) 0.015(4) 0.021(4)
C70B 0.044(5) 0.060(6) 0.080(7) 0.012(5) 0.008(4) 0.016(4)
C69B 0.097(9) 0.063(8) 0.226(17) -0.042(9) -0.040(10) 0.014(7)
C67B 0.058(6) 0.075(7) 0.101(8) 0.003(6) 0.025(5) 0.025(5)
C68B 0.223(15) 0.061(7) 0.068(8) 0.033(6) 0.009(8) 0.011(8)
C72B 0.046(5) 0.054(5) 0.066(6) 0.014(4) 0.015(4) 0.021(4)
C71B 0.058(6) 0.060(7) 0.197(14) 0.009(8) 0.007(7) 0.005(5)
S6 0.074(3) 0.083(4) 0.078(4) 0.040(3) 0.022(3) 0.023(3)
O22 0.060(9) 0.186(18) 0.126(14) 0.046(12) 0.024(9) 0.040(10)
C173 0.15(2) 0.019(9) 0.15(2) 0.044(11) 0.079(16) 0.038(10)
C174 0.141(18) 0.042(10) 0.043(11) 0.007(8) 0.019(11) -0.006(11)

loop_
_atom_type_symbol
_atom_type_description
_atom_type_scat_dispersion_real
_atom_type_scat_dispersion_imag
_atom_type_scat_source
C C 0.0033 0.0016 'International Tables Vol C Tables 4.2.6.8 and 6.1.1.4'
H H 0.0000 0.0000 'International Tables Vol C Tables 4.2.6.8 and 6.1.1.4'
Br Br -0.2901 2.4595 'International Tables Vol C Tables 4.2.6.8 and 6.1.1.4'
N N 0.0061 0.0033 'International Tables Vol C Tables 4.2.6.8 and 6.1.1.4'
O O 0.0106 0.0060 'International Tables Vol C Tables 4.2.6.8 and 6.1.1.4'
S S 0.1246 0.1234 'International Tables Vol C Tables 4.2.6.8 and 6.1.1.4'

loop_
_geom_angle_atom_site_label_1
_geom_angle_atom_site_label_2
_geom_angle_atom_site_label_3
_geom_angle
O20 S1A C71A 105.7(4)
O20 S1A C72A 103.2(3)
C71A S1A C72A 104.7(5)
O20 S1A H72E 130.3(3)
C71A S1A H72E 109.3(4)
O20 S1A H71G 135.8(3)
C72A S1A H71G 88.5(2)
H72E S1A H71G 81.09(12)
O20 S1A H71H 94.0(3)
C72A S1A H71H 134.8(3)
H72E S1A H71H 132.65(16)
H71G S1A H71H 52.34(7)
O18 S2A C69A 105.2(4)
O18 S2A C70A 101.0(3)
C69A S2A C70A 102.0(5)
O18 S2A H69I 120.2(3)
C70A S2A H69I 122.9(3)
O21 S3 C161 108.6(3)
O21 S3 C162 106.2(3)
C161 S3 C162 96.7(5)
O19 S5 C166 110.1(6)
O19 S5 C165 105.4(5)
C166 S5 C165 92.9(10)
O18 S2B H69E 140.6(5)
O17 S4A C68A 104.8(4)
O17 S4A C67A 107.0(3)
C68A S4A C67A 96.0(6)
O17 S4B H67A 129.2(9)
O20 S1B H71C 127.8(5)
C106 O3 C107 123.3(6)
C146 O11 C147 121.2(8)
C126 O13 C127 121.4(6)
S2B O18 S2A 49.3(3)
S1B O20 S1A 53.0(3)
C96A O5A C97A 116.1(7)
C104 N1 C102 108.5(4)
C104 N1 C101 123.7(4)
C102 N1 C101 127.8(4)
C104 N2 C103 108.4(4)
C104 N2 C105 125.6(5)
C103 N2 C105 126.0(4)
C92 N3 C93 106.7(5)
C92 N3 C91 127.1(4)
C93 N3 C91 126.2(5)
C92 N4 C94 108.8(6)
C92 N4 C95A 122.6(6)
C94 N4 C95A 128.5(6)
C82 N5 C84 108.9(4)
C82 N5 C81 124.6(4)
C84 N5 C81 126.4(4)
C82 N6 C83 108.5(4)
C82 N6 C85 124.5(4)
C83 N6 C85 127.1(4)
C124 N9 C122 107.5(4)
C124 N9 C121 124.6(4)
C122 N9 C121 127.9(4)
C124 N10 C123 107.6(5)
C124 N10 C125 126.5(5)
C123 N10 C125 125.9(5)
C134 N11 C132 107.7(6)
C134 N11 C131 124.5(4)
C132 N11 C131 127.8(5)
C134 N12 C133 109.1(6)
C134 N12 C135 123.3(9)
C133 N12 C135 127.5(10)
C142 N13 C144 108.2(5)
C142 N13 C141 127.0(5)
C144 N13 C141 124.7(5)
C144 N14 C143 111.7(5)
C144 N14 C145 123.9(5)
C143 N14 C145 122.0(6)
C152 N15 C153 108.9(5)
C152 N15 C151 124.7(4)
C153 N15 C151 126.4(4)
C152 N16 C154 109.0(5)
C152 N16 C155 123.7(8)
C154 N16 C155 127.1(8)
C2 C1 C6 120.9(6)
C2 C1 C7 120.3(7)
C6 C1 C7 118.8(7)
C1 C2 C3 120.1(7)
C1 C2 C40 119.9(7)
C3 C2 C40 119.8(7)
C4 C3 C2 119.0(7)
C4 C3 C8 119.0(6)
C2 C3 C8 122.0(7)
C5 C4 C3 120.3(6)
C5 C4 C81 120.5(6)
C3 C4 C81 119.1(6)
C4 C5 C6 121.1(7)
C4 C5 C9 117.7(6)
C6 C5 C9 121.1(6)
C5 C6 C1 117.8(7)
C5 C6 C10 120.4(6)
C1 C6 C10 121.5(6)
C1 C7 H7A 109.5
C1 C7 H7B 109.5
H7A C7 H7B 109.5
C1 C7 H7C 109.5
H7A C7 H7C 109.5
H7B C7 H7C 109.5
C3 C8 H8A 109.4
C3 C8 H8B 109.1
H8A C8 H8B 109.5
C3 C8 H8C 109.5
H8A C8 H8C 109.8
H8B C8 H8C 109.5
C5 C9 H9A 109.5
C5 C9 H9B 109.5
H9A C9 H9B 109.5
C5 C9 H9C 109.5
H9A C9 H9C 109.5
H9B C9 H9C 109.5
C6 C10 C11 118.4(6)
C6 C10 H10A 107.7
C11 C10 H10A 107.7
C6 C10 H10B 107.7
C11 C10 H10B 107.7
H10A C10 H10B 107.1
C16 C11 C12 119.6(6)
C16 C11 C10 120.6(6)
C12 C11 C10 119.6(6)
C13 C12 C11 118.6(6)
C13 C12 C18 120.7(6)
C11 C12 C18 120.7(6)
C14 C13 C12 121.3(6)
C14 C13 C91 120.0(5)
C12 C13 C91 118.6(5)
C13 C14 C15 119.7(6)
C13 C14 C19 119.2(6)
C15 C14 C19 121.1(6)
C16 C15 C14 119.2(6)
C16 C15 C20 121.6(6)
C14 C15 C20 119.0(5)
C15 C16 C11 121.4(6)
C15 C16 C17 119.2(5)
C11 C16 C17 119.3(5)
C16 C17 H17A 109.4
C16 C17 H17B 109.4
H17A C17 H17B 109.2
C16 C17 H17C 109.7
H17A C17 H17C 109.6
H17B C17 H17C 109.5
C12 C18 H18A 109.5
C12 C18 H18B 109.5
H18A C18 H18B 109.5
C12 C18 H18C 109.5
H18A C18 H18C 109.5
H18B C18 H18C 109.5
C14 C19 H19A 109.5
C14 C19 H19B 109.5
H19A C19 H19B 109.5
C14 C19 H19C 109.5
H19A C19 H19C 109.5
H19B C19 H19C 109.5
C15 C20 C21 118.6(5)
C15 C20 H20A 107.7
C21 C20 H20A 107.7
C15 C20 H20B 107.7
C21 C20 H20B 107.7
H20A C20 H20B 107.1
C22 C21 C26 119.3(6)
C22 C21 C20 120.5(6)
C26 C21 C20 120.1(6)
C21 C22 C23 119.6(6)
C21 C22 C28 120.9(6)
C23 C22 C28 119.5(6)
C22 C23 C24 121.5(6)
C22 C23 C101 119.0(6)
C24 C23 C101 119.4(5)
C23 C24 C25 119.1(6)
C23 C24 C29 120.8(6)
C25 C24 C29 120.1(7)
C26 C25 C24 120.3(6)
C26 C25 C30 118.7(6)
C24 C25 C30 120.8(6)
C25 C26 C21 119.8(6)
C25 C26 C27 121.3(7)
C21 C26 C27 118.8(6)
C26 C27 H27A 109.5
C26 C27 H27B 109.5
H27A C27 H27B 109.5
C26 C27 H27C 109.5
H27A C27 H27C 109.5
H27B C27 H27C 109.5
C22 C28 H28A 109.5
C22 C28 H28B 109.5
H28A C28 H28B 109.5
C22 C28 H28C 109.5
H28A C28 H28C 109.5
H28B C28 H28C 109.5
C24 C29 H29A 109.5
C24 C29 H29B 109.5
H29A C29 H29B 109.5
C24 C29 H29C 109.5
H29A C29 H29C 109.5
H29B C29 H29C 109.5
C31 C30 C25 119.5(6)
C31 C30 H30A 107.5
C25 C30 H30A 107.5
C31 C30 H30B 107.5
C25 C30 H30B 107.5
H30A C30 H30B 107.0
C36 C31 C32 118.7(6)
C36 C31 C30 119.7(6)
C32 C31 C30 121.5(6)
C33 C32 C31 119.9(6)
C33 C32 C38 121.0(6)
C31 C32 C38 119.0(6)
C32 C33 C34 121.2(6)
C32 C33 C40 119.3(6)
C34 C33 C40 119.3(6)
C33 C34 C35 118.7(6)
C33 C34 C39 121.3(6)
C35 C34 C39 120.0(6)
C36 C35 C34 122.1(6)
C36 C35 C111 118.3(6)
C34 C35 C111 119.6(5)
C35 C36 C31 119.1(6)
C35 C36 C37 121.3(7)
C31 C36 C37 119.6(7)
C36 C37 H37A 109.8
C36 C37 H37B 109.5
H37A C37 H37B 109.7
C36 C37 H37C 109.2
H37A C37 H37C 109.6
H37B C37 H37C 109.0
C32 C38 H38A 109.5
C32 C38 H38B 109.5
H38A C38 H38B 109.5
C32 C38 H38C 109.5
H38A C38 H38C 109.5
H38B C38 H38C 109.5
C34 C39 H39A 109.9
C34 C39 H39B 109.4
H39A C39 H39B 110.5
C34 C39 H39C 108.8
H39A C39 H39C 109.5
H39B C39 H39C 108.8
C33 C40 C2 119.4(6)
C33 C40 H40A 107.5
C2 C40 H40A 107.5
C33 C40 H40B 107.5
C2 C40 H40B 107.5
H40A C40 H40B 107.0
C76 C41 C46 118.0(5)
C76 C41 H41A 107.8
C46 C41 H41A 107.8
C76 C41 H41B 107.8
C46 C41 H41B 107.8
H41A C41 H41B 107.1
C43 C42 C47 120.0(6)
C43 C42 C51 120.4(7)
C47 C42 C51 119.4(6)
C42 C43 C44 119.4(7)
C42 C43 C49 122.1(7)
C44 C43 C49 118.4(6)
C43 C44 C45 120.6(6)
C43 C44 C121 119.0(7)
C45 C44 C121 120.3(6)
C44 C45 C46 118.3(6)
C44 C45 C50 120.2(6)
C46 C45 C50 121.5(7)
C47 C46 C45 120.7(7)
C47 C46 C41 120.0(6)
C45 C46 C41 119.3(7)
C46 C47 C42 120.0(6)
C46 C47 C48 120.5(7)
C42 C47 C48 119.5(6)
C47 C48 H48A 109.1
C47 C48 H48B 109.6
H48A C48 H48B 109.6
C47 C48 H48C 109.4
H48A C48 H48C 109.4
H48B C48 H48C 109.7
C43 C49 H49A 109.5
C43 C49 H49B 109.5
H49A C49 H49B 109.5
C43 C49 H49C 109.5
H49A C49 H49C 109.5
H49B C49 H49C 109.5
C45 C50 H50A 109.5
C45 C50 H50B 109.5
H50A C50 H50B 109.5
C45 C50 H50C 109.5
H50A C50 H50C 109.5
H50B C50 H50C 109.5
C52 C51 C42 121.0(5)
C52 C51 H51A 107.1
C42 C51 H51A 107.1
C52 C51 H51B 107.1
C42 C51 H51B 107.1
H51A C51 H51B 106.8
C53 C52 C57 120.0(5)
C53 C52 C51 120.1(5)
C57 C52 C51 119.6(6)
C52 C53 C54 119.6(5)
C52 C53 C58 119.6(5)
C54 C53 C58 120.6(6)
C55 C54 C53 121.2(6)
C55 C54 C131 118.8(5)
C53 C54 C131 120.0(5)
C54 C55 C56 119.4(5)
C54 C55 C59 119.8(5)
C56 C55 C59 120.7(5)
C55 C56 C57 120.0(5)
C55 C56 C61 118.9(5)
C57 C56 C61 120.7(6)
C56 C57 C52 119.5(6)
C56 C57 C60 119.2(6)
C52 C57 C60 121.1(6)
C53 C58 H58A 109.5
C53 C58 H58B 109.5
H58A C58 H58B 109.5
C53 C58 H58C 109.5
H58A C58 H58C 109.5
H58B C58 H58C 109.5
C55 C59 H59A 109.5
C55 C59 H59B 109.5
H59A C59 H59B 109.5
C55 C59 H59C 109.5
H59A C59 H59C 109.5
H59B C59 H59C 109.5
C57 C60 H60A 109.5
C57 C60 H60B 109.5
H60A C60 H60B 109.5
C57 C60 H60C 109.5
H60A C60 H60C 109.5
H60B C60 H60C 109.5
C62 C61 C56 118.6(5)
C62 C61 H61A 107.7
C56 C61 H61A 107.7
C62 C61 H61B 107.7
C56 C61 H61B 107.7
H61A C61 H61B 107.1
C63 C62 C67 119.7(6)
C63 C62 C61 119.4(6)
C67 C62 C61 120.9(6)
C62 C63 C64 118.9(6)
C62 C63 C68 121.5(6)
C64 C63 C68 119.5(6)
C65 C64 C63 122.1(6)
C65 C64 C151 118.8(6)
C63 C64 C151 119.0(6)
C64 C65 C66 119.0(6)
C64 C65 C69 119.2(6)
C66 C65 C69 121.8(6)
C65 C66 C67 119.0(6)
C65 C66 C71 121.0(6)
C67 C66 C71 120.0(6)
C62 C67 C66 120.9(6)
C62 C67 C70 119.2(6)
C66 C67 C70 119.9(6)
C63 C68 H68A 109.5
C63 C68 H68B 109.5
H68A C68 H68B 109.5
C63 C68 H68C 109.5
H68A C68 H68C 109.5
H68B C68 H68C 109.5
C65 C69 H69A 109.7
C65 C69 H69B 110.5
H69A C69 H69B 108.3
C65 C69 H69C 110.5
H69A C69 H69C 108.5
H69B C69 H69C 109.3
C67 C70 H70A 109.5
C67 C70 H70B 109.5
H70A C70 H70B 109.5
C67 C70 H70C 109.5
H70A C70 H70C 109.5
H70B C70 H70C 109.5
C72 C71 C66 119.2(6)
C72 C71 H71A 107.5
C66 C71 H71A 107.5
C72 C71 H71B 107.5
C66 C71 H71B 107.5
H71A C71 H71B 107.0
C73 C72 C77 118.7(6)
C73 C72 C71 121.3(6)
C77 C72 C71 120.0(6)
C74 C73 C72 120.3(6)
C74 C73 C78 120.1(7)
C72 C73 C78 119.5(6)
C73 C74 C75 120.9(7)
C73 C74 C141 120.3(6)
C75 C74 C141 118.7(6)
C76 C75 C74 119.8(6)
C76 C75 C79 122.2(7)
C74 C75 C79 117.9(7)
C75 C76 C77 119.4(6)
C75 C76 C41 120.0(5)
C77 C76 C41 120.6(6)
C76 C77 C72 120.9(7)
C76 C77 C80 119.7(6)
C72 C77 C80 119.3(6)
C73 C78 H78A 109.5
C73 C78 H78B 109.5
H78A C78 H78B 109.5
C73 C78 H78C 109.5
H78A C78 H78C 109.5
H78B C78 H78C 109.5
C75 C79 H79A 109.5
C75 C79 H79B 109.5
H79A C79 H79B 109.5
C75 C79 H79C 109.5
H79A C79 H79C 109.5
H79B C79 H79C 109.5
C77 C80 H80A 109.5
C77 C80 H80B 109.5
H80A C80 H80B 109.5
C77 C80 H80C 109.5
H80A C80 H80C 109.5
H80B C80 H80C 109.5
N5 C81 C4 113.2(4)
N5 C81 H81A 108.9
C4 C81 H81A 108.9
N5 C81 H81B 108.9
C4 C81 H81B 108.9
H81A C81 H81B 107.8
N5 C82 N6 107.9(5)
N5 C82 H82 126.0
N6 C82 H82 126.0
C84 C83 N6 107.7(6)
C84 C83 H83 126.2
N6 C83 H83 126.2
C83 C84 N5 107.1(6)
C83 C84 H84 126.4
N5 C84 H84 126.4
N3 C91 C13 113.1(4)
N3 C91 H91A 109.0
C13 C91 H91A 109.0
N3 C91 H91B 109.0
C13 C91 H91B 109.0
H91A C91 H91B 107.8
N4 C92 N3 109.2(6)
N4 C92 H92 125.4
N3 C92 H92 125.4
C94 C93 N3 107.2(7)
C94 C93 H93 126.4
N3 C93 H93 126.4
C93 C94 N4 108.1(7)
C93 C94 H94 125.9
N4 C94 H94 125.9
N4 C95A C96A 109.0(8)
N4 C95A H95A 109.9
C96A C95A H95A 109.9
N4 C95A H95B 109.9
C96A C95A H95B 109.9
H95A C95A H95B 108.3
N1 C101 C23 110.5(4)
N1 C101 H19 109.5
C23 C101 H19 109.5
N1 C101 H20 109.5
C23 C101 H20 109.5
H19 C101 H20 108.1
C103 C102 N1 106.2(6)
C103 C102 H102 126.9
N1 C102 H102 126.9
C102 C103 N2 107.4(6)
C102 C103 H103 126.3
N2 C103 H103 126.3
N2 C104 N1 109.6(5)
N2 C104 H104 125.2
N1 C104 H104 125.2
N2 C105 C106 114.6(6)
N2 C105 H10C 108.6
C106 C105 H10C 108.6
N2 C105 H10D 108.6
C106 C105 H10D 108.6
H10C C105 H10D 107.6
O4 C106 O3 127.6(6)
O4 C106 C105 120.0(6)
O3 C106 C105 112.2(6)
C108 C107 C110 107.9(12)
C108 C107 O3 102.8(9)
C110 C107 O3 109.4(11)
C108 C107 C109 112.3(13)
C110 C107 C109 114.7(10)
O3 C107 C109 109.0(8)
C107 C108 H10E 109.5
C107 C108 H10F 109.5
H10E C108 H10F 109.5
C107 C108 H10G 109.5
H10E C108 H10G 109.5
H10F C108 H10G 109.5
C107 C109 H10H 109.5
C107 C109 H10I 109.5
H10H C109 H10I 109.5
C107 C109 H10J 109.5
H10H C109 H10J 109.5
H10I C109 H10J 109.5
C107 C110 H11A 109.5
C107 C110 H11B 109.5
H11A C110 H11B 109.5
C107 C110 H11C 109.5
H11A C110 H11C 109.5
H11B C110 H11C 109.5
N9 C121 C44 113.7(5)
N9 C121 H12A 108.8
C44 C121 H12A 108.8
N9 C121 H12B 108.8
C44 C121 H12B 108.8
H12A C121 H12B 107.7
C123 C122 N9 107.5(6)
C123 C122 H122 126.2
N9 C122 H122 126.2
C122 C123 N10 107.8(6)
C122 C123 H123 126.1
N10 C123 H123 126.1
N9 C124 N10 109.6(5)
N9 C124 H124 125.2
N10 C124 H124 125.2
N10 C125 C126 111.3(6)
N10 C125 H23 109.4
C126 C125 H23 109.4
N10 C125 H24 109.4
C126 C125 H24 109.4
H23 C125 H24 108.0
O14 C126 O13 129.8(8)
O14 C126 C125 123.7(7)
O13 C126 C125 106.5(7)
O13 C127 C129 110.3(8)
O13 C127 C130 111.8(7)
C129 C127 C130 112.7(11)
O13 C127 C128 100.6(9)
C129 C127 C128 112.0(10)
C130 C127 C128 108.9(9)
C127 C128 H1 109.5
C127 C128 H2 109.5
H1 C128 H2 109.5
C127 C128 H12C 109.5
H1 C128 H12C 109.5
H2 C128 H12C 109.5
C127 C129 H12D 109.5
C127 C129 H12E 109.5
H12D C129 H12E 109.5
C127 C129 H12F 109.5
H12D C129 H12F 109.5
H12E C129 H12F 109.5
C127 C130 H13A 109.5
C127 C130 H13B 109.5
H13A C130 H13B 109.5
C127 C130 H13C 109.5
H13A C130 H13C 109.5
H13B C130 H13C 109.5
N11 C131 C54 110.1(5)
N11 C131 H13D 109.6
C54 C131 H13D 109.6
N11 C131 H13E 109.6
C54 C131 H13E 109.6
H13D C131 H13E 108.2
C133 C132 N11 109.4(9)
C133 C132 H132 125.3
N11 C132 H132 125.3
C132 C133 N12 106.6(8)
C132 C133 H133 126.7
N12 C133 H133 126.7
N11 C134 N12 107.2(6)
N11 C134 H134 126.4
N12 C134 H134 126.4
N13 C141 C74 113.7(5)
N13 C141 H14A 108.8
C74 C141 H14A 108.8
N13 C141 H14B 108.8
C74 C141 H14B 108.8
H14A C141 H14B 107.7
N13 C142 C143 109.4(7)
N13 C142 H142 125.3
C143 C142 H142 125.3
N14 C143 C142 104.1(7)
N14 C143 H143 128.0
C142 C143 H143 128.0
N14 C144 N13 106.3(6)
N14 C144 H144 126.8
N13 C144 H144 126.8
C146 C145 N14 114.0(8)
C146 C145 H15 108.8
N14 C145 H15 108.8
C146 C145 H16 108.8
N14 C145 H16 108.8
H15 C145 H16 107.6
O12 C146 O11 129.3(9)
O12 C146 C145 123.2(8)
O11 C146 C145 107.2(8)
C148 C147 O11 108.6(11)
C148 C147 C150 117.9(17)
O11 C147 C150 108.0(11)
C148 C147 C149 110.7(11)
O11 C147 C149 103.3(12)
C150 C147 C149 107.3(12)
C147 C148 H14C 109.5
C147 C148 H14D 109.5
H14C C148 H14D 109.5
C147 C148 H14E 109.5
H14C C148 H14E 109.5
H14D C148 H14E 109.5
C147 C149 H14F 109.5
C147 C149 H14G 109.5
H14F C149 H14G 109.5
C147 C149 H14H 109.5
H14F C149 H14H 109.5
H14G C149 H14H 109.5
C147 C150 H15A 109.5
C147 C150 H15B 109.5
H15A C150 H15B 109.5
C147 C150 H15C 109.5
H15A C150 H15C 109.5
H15B C150 H15C 109.5
N15 C151 C64 112.1(5)
N15 C151 H15D 109.2
C64 C151 H15D 109.2
N15 C151 H15E 109.2
C64 C151 H15E 109.2
H15D C151 H15E 107.9
N15 C152 N16 109.1(5)
N15 C152 H152 125.5
N16 C152 H152 125.5
C154 C153 N15 106.1(6)
C154 C153 H153 127.0
N15 C153 H153 127.0
N16 C154 C153 107.0(6)
N16 C154 H154 126.5
C153 C154 H154 126.5
S3 C161 H16A 109.5
S3 C161 H16B 109.5
H16A C161 H16B 109.5
S3 C161 H16C 109.5
H16A C161 H16C 109.5
H16B C161 H16C 109.5
S3 C162 H16D 109.5
S3 C162 H16E 109.5
H16D C162 H16E 109.5
S3 C162 H16F 109.5
H16D C162 H16F 109.5
H16E C162 H16F 109.5
S5 C165 H16G 109.5
S5 C165 H16H 109.5
H16G C165 H16H 109.5
S5 C165 H16I 109.5
H16G C165 H16I 109.5
H16H C165 H16I 109.5
S5 C166 H16J 109.5
S5 C166 H16K 109.5
H16J C166 H16K 109.5
S5 C166 H16L 109.5
H16J C166 H16L 109.5
H16K C166 H16L 109.5
S4A C67A H67A 109.4
S4A C67A H67B 109.2
H67A C67A H67B 109.1
S4A C67A H67C 109.7
H67A C67A H67C 109.9
H67B C67A H67C 109.6
S4A C67A H67D 82.0
H67A C67A H67D 166.7
H67B C67A H67D 72.1
H67C C67A H67D 58.5
S4A C67A H67E 126.4
H67A C67A H67E 56.2
H67B C67A H67E 124.4
H67C C67A H67E 53.7
H67D C67A H67E 111.8
S4A C67A H67F 111.4
H67A C67A H67F 72.1
H67C C67A H67F 135.1
H67D C67A H67F 110.8
H67E C67A H67F 110.6
S4A C68A H68G 88.8
H68D C68A H68G 95.0
H68E C68A H68G 141.3
S4A C68A H68H 101.4
H68E C68A H68H 99.8
H68F C68A H68H 126.2
H68G C68A H68H 110.0
S4A C68A H68I 134.9
H68D C68A H68I 109.3
H68F C68A H68I 77.8
H68G C68A H68I 109.8
H68H C68A H68I 109.3
S2A C69A H69D 109.6
S2A C69A H69E 110.1
H69D C69A H69E 111.0
S2A C69A H69F 108.5
H69D C69A H69F 108.5
H69E C69A H69F 109.1
S2A C69A H69G 125.0
H69E C69A H69G 78.5
H69F C69A H69G 119.7
S2A C69A H69H 116.3
H69D C69A H69H 132.2
H69E C69A H69H 65.3
H69G C69A H69H 116.2
S2A C69A H69I 59.6
H69D C69A H69I 77.8
H69E C69A H69I 169.0
H69F C69A H69I 72.9
H69G C69A H69I 110.3
H69H C69A H69I 114.2
S2A C70A H70G 91.8
H70D C70A H70G 98.8
H70F C70A H70G 135.4
S2A C70A H70H 150.1
H70D C70A H70H 86.0
H70E C70A H70H 87.8
H70G C70A H70H 111.5
S2A C70A H70I 77.7
H70E C70A H70I 129.8
H70F C70A H70I 114.4
H70G C70A H70I 108.1
H70H C70A H70I 110.4
S1A C71A H71C 110.2
S1A C71A H71D 110.2
H71C C71A H71D 111.2
S1A C71A H71E 108.3
H71C C71A H71E 108.4
H71D C71A H71E 108.5
S1A C71A H71F 150.0(11)
H71D C71A H71F 85.2
H71E C71A H71F 89.7
S1A C71A H71G 77.8
H71C C71A H71G 123.4
H71E C71A H71G 122.3
H71F C71A H71G 113.3
S1A C71A H71H 81.6
H71C C71A H71H 119.0
H71D C71A H71H 120.1
H71F C71A H71H 113.6
H71G C71A H71H 117.6
C97A C10A H10K 109.5
C97A C10A H10L 109.5
C97A C10A H10M 109.5
C114 N7 C112 108.0
C114 N7 C111 125.7(11)
C112 N7 C111 126.3(11)
C113 C112 N7 108.0
C113 C112 H112 126.0
N7 C112 H112 126.0
N8 C113 C112 108.0
N8 C113 H113 126.0
C112 C113 H113 126.0
C115 N8 C113 116.9(14)
C115 N8 C114 134.9(14)
C113 N8 C114 108.0
N7 C114 N8 108.0
N7 C114 H114 126.0
N8 C114 H114 126.0
N6 C85 C86 114.0(5)
N6 C85 H85A 108.7
C86 C85 H85A 108.7
N6 C85 H85B 108.7
C86 C85 H85B 108.7
H85A C85 H85B 107.6
O2 C86 O1 129.5(7)
O2 C86 C85 121.8(7)
O1 C86 C85 108.8(6)
C86 O1 C87 123.6(6)
O1 C87 C88 109.8(7)
O1 C87 C89 103.6(6)
C88 C87 C89 110.4(8)
O1 C87 C90 108.3(6)
C88 C87 C90 112.0(7)
C89 C87 C90 112.2(7)
C87 C88 H88A 109.5
C87 C88 H88B 109.5
H88A C88 H88B 109.5
C87 C88 H88C 109.5
H88A C88 H88C 109.5
H88B C88 H88C 109.5
C87 C89 H89A 109.5
C87 C89 H89B 109.5
H89A C89 H89B 109.5
C87 C89 H89C 109.5
H89A C89 H89C 109.5
H89B C89 H89C 109.5
C87 C90 H90A 109.5
C87 C90 H90B 109.5
H90A C90 H90B 109.5
C87 C90 H90C 109.5
H90A C90 H90C 109.5
H90B C90 H90C 109.5
N16 C155 C156 110.8(12)
N16 C155 H9 109.5
C156 C155 H9 109.5
N16 C155 H10 109.5
C156 C155 H10 109.5
H9 C155 H10 108.1
O8 C156 O7 123.1(14)
O8 C156 C155 119.8(13)
O7 C156 C155 117.1(13)
C156 O7 C157 115.0(11)
C159 C157 O7 114.3(12)
C159 C157 C158 105.7(11)
O7 C157 C158 108.8(11)
C159 C157 C160 114.4(13)
O7 C157 C160 93.4(10)
C158 C157 C160 120.0(13)
C157 C158 H3 109.5
C157 C158 H4 109.5
H3 C158 H4 109.5
C157 C158 H11 109.5
H3 C158 H11 109.5
H4 C158 H11 109.5
C157 C159 H17 110.1
C157 C159 H18 110.0
H17 C159 H18 110.8
C157 C159 H15F 108.6
H17 C159 H15F 108.6
H18 C159 H15F 108.6
C157 C160 H29 109.5
C157 C160 H30 109.5
H29 C160 H30 109.5
C157 C160 H31 109.5
H29 C160 H31 109.5
H30 C160 H31 109.5
N12 C135 C136 110.9(12)
N12 C135 H13F 109.5
C136 C135 H13F 109.5
N12 C135 H13G 109.5
C136 C135 H13G 109.5
H13F C135 H13G 108.0
O9 C136 O10 118.4(13)
O9 C136 C135 118.4(14)
O10 C136 C135 121.2(14)
C136 O9 C137 125.7(12)
C139 C137 C138 113.3(14)
C139 C137 O9 104.0(12)
C138 C137 O9 109.6(13)
C139 C137 C140 118.4(15)
C138 C137 C140 110.7(13)
O9 C137 C140 99.3(12)
C137 C138 H5 109.6
C137 C138 H6 108.9
H5 C138 H6 110.8
C137 C138 H12 108.4
H5 C138 H12 110.3
H6 C138 H12 108.8
C137 C139 H13 108.5
C137 C139 H13H 108.1
H13 C139 H13H 107.9
C137 C139 H13I 110.9
H13 C139 H13I 111.2
H13H C139 H13I 110.1
C137 C140 H7 109.5
C137 C140 H8 109.5
H7 C140 H8 109.5
C137 C140 H14 109.5
H7 C140 H14 109.5
H8 C140 H14 109.5
N8 C115 C116 105.3(13)
N8 C115 H11D 110.7
C116 C115 H11D 110.7
N8 C115 H11E 110.7
C116 C115 H11E 110.7
H11D C115 H11E 108.8
O15 C116 O16 121.7(15)
O15 C116 C115 113.8(14)
O16 C116 C115 122.5(14)
C116 O15 C117 135.8(14)
C119 C117 C118 117.8(13)
C119 C117 O15 97.9(13)
C118 C117 O15 113.3(14)
C119 C117 C120 114.7(13)
C118 C117 C120 112.2(13)
O15 C117 C120 98.2(12)
C117 C118 H11F 110.1
C117 C118 H11G 114.6
H11F C118 H11G 111.6
C117 C118 H11H 106.5
H11F C118 H11H 105.7
H11G C118 H11H 107.7
C117 C119 H11I 107.4
C117 C119 H11J 106.6
H11I C119 H11J 117.7
C117 C119 H11K 102.8
H11I C119 H11K 110.4
H11J C119 H11K 110.7
O6A C96A O5A 129.7(10)
O6A C96A C95A 124.9(10)
O5A C96A C95A 105.3(10)
C99A C97A C98A 120.7(15)
C99A C97A C10A 111.8(13)
C98A C97A C10A 109.5(12)
C99A C97A O5A 109.3(9)
C98A C97A O5A 105.1(10)
C10A C97A O5A 97.6(10)
C97A C98A H98A 108.7(14)
C97A C98A H98B 109.8
H98A C98A H98B 110.3
C97A C98A H98C 108.8
H98A C98A H98C 108.9
H98B C98A H98C 110.4
C97A C99A H99A 109.5
C97A C99A H99B 109.5
H99A C99A H99B 109.5
C97A C99A H99C 109.5
H99A C99A H99C 109.5
H99B C99A H99C 109.5
C97B C10B H10N 107
C97B C10B H10O 115
H10N C10B H10O 104
C97B C10B H10P 114
H10N C10B H10P 106
H10O C10B H10P 109
C97B C98B H98D 109
C97B C98B H98E 108
H98D C98B H98E 110
C97B C98B H98F 109
H98D C98B H98F 110
H98E C98B H98F 110
C97B C99B H99D 108
C97B C99B H99E 108
H99D C99B H99E 109
C97B C99B H99F 110
H99D C99B H99F 110
H99E C99B H99F 111
C10B C97B C98B 105.0(15)
C10B C97B C99B 105.3(16)
C98B C97B C99B 99.9(15)
C10B C97B O5B 136(2)
C98B C97B O5B 101.6(19)
C99B C97B O5B 104(2)
C96B O5B C97B 127(2)
O6B C96B O5B 127(3)
N7 C111 C35 112.0(8)
N7 C111 H11L 109.2
C35 C111 H11L 109.2
N7 C111 H11M 109.2
C35 C111 H11M 109.2
H11L C111 H11M 107.9
S1A C72A H72D 108.7
H72A C72A H72D 41.9
H72B C72A H72D 138.9
H72C C72A H72D 70.7
S1A C72A H72E 66.5
H72A C72A H72E 70.4
H72B C72A H72E 74.8
H72C C72A H72E 175.2
H72D C72A H72E 107.7
S1A C72A H72F 139.4
H72A C72A H72F 105.8
H72C C72A H72F 75.9
H72D C72A H72F 110.8
H72E C72A H72F 108.8
O22 S6 C173 110.6(11)
O22 S6 C174 103.6(10)
C173 S6 C174 96.6(8)
S6 C173 H17D 109.5
S6 C173 H17E 109.5
H17D C173 H17E 109.5
S6 C173 H17F 109.5
H17D C173 H17F 109.5
H17E C173 H17F 109.5
S6 C174 H17G 109.5
S6 C174 H17H 109.5
H17G C174 H17H 109.5
S6 C174 H17I 109.5
H17G C174 H17I 109.5
H17H C174 H17I 109.5

loop_
_geom_bond_atom_site_label_1
_geom_bond_atom_site_label_2
_geom_bond_distance
S1A O20 1.584(6)
S1A C71A 1.730(9)
S1A C72A 1.749(7)
S1A H72E 1.633(3)
S1A H71G 1.784(3)
S1A H71H 1.842(3)
S2A O18 1.592(7)
S2A C69A 1.767(12)
S2A C70A 1.796(8)
S2A H69I 1.527(3)
S3 O21 1.502(6)
S3 C161 1.776(8)
S3 C162 1.796(8)
S5 O19 1.473(8)
S5 C166 1.748(12)
S5 C165 1.791(13)
S2B O18 1.512(7)
S2B H69E 1.534(5)
S4A O17 1.516(7)
S4A C68A 1.800(9)
S4A C67A 1.864(8)
S4B O17 1.273(10)
S4B H67A 1.846(11)
S1B O20 1.547(8)
S1B H71C 1.503(6)
O3 C106 1.300(8)
O3 C107 1.504(10)
O4 C106 1.205(7)
O11 C146 1.333(9)
O11 C147 1.452(15)
O12 C146 1.153(10)
O13 C126 1.318(8)
O13 C127 1.468(12)
O14 C126 1.206(9)
O5A C96A 1.361(12)
O5A C97A 1.593(13)
O6A C96A 1.168(14)
N1 C104 1.325(7)
N1 C102 1.388(7)
N1 C101 1.491(7)
N2 C104 1.317(7)
N2 C103 1.379(7)
N2 C105 1.462(7)
N3 C92 1.356(8)
N3 C93 1.379(9)
N3 C91 1.470(7)
N4 C92 1.306(8)
N4 C94 1.357(9)
N4 C95A 1.482(9)
N5 C82 1.327(7)
N5 C84 1.381(7)
N5 C81 1.499(7)
N6 C82 1.343(7)
N6 C83 1.373(7)
N6 C85 1.453(7)
N9 C124 1.328(8)
N9 C122 1.384(7)
N9 C121 1.474(7)
N10 C124 1.330(7)
N10 C123 1.377(7)
N10 C125 1.462(8)
N11 C134 1.325(8)
N11 C132 1.355(8)
N11 C131 1.496(6)
N12 C134 1.330(8)
N12 C133 1.359(11)
N12 C135 1.475(15)
N13 C142 1.364(9)
N13 C144 1.379(8)
N13 C141 1.443(7)
N14 C144 1.341(8)
N14 C143 1.385(10)
N14 C145 1.521(9)
N15 C152 1.313(8)
N15 C153 1.381(7)
N15 C151 1.481(7)
N16 C152 1.331(7)
N16 C154 1.356(8)
N16 C155 1.449(15)
C1 C2 1.387(10)
C1 C6 1.431(10)
C1 C7 1.508(9)
C2 C3 1.426(10)
C2 C40 1.550(10)
C3 C4 1.406(10)
C3 C8 1.518(11)
C4 C5 1.403(10)
C4 C81 1.510(7)
C5 C6 1.411(9)
C5 C9 1.539(10)
C6 C10 1.521(10)
C7 H7A 0.9800
C7 H7B 0.9800
C7 H7C 0.9800
C8 H8A 0.978
C8 H8B 0.982
C8 H8C 0.978
C9 H9A 0.9800
C9 H9B 0.9800
C9 H9C 0.9800
C10 C11 1.547(9)
C10 H10A 0.9900
C10 H10B 0.9900
C11 C16 1.402(9)
C11 C12 1.419(9)
C12 C13 1.415(9)
C12 C18 1.531(9)
C13 C14 1.400(9)
C13 C91 1.522(7)
C14 C15 1.409(9)
C14 C19 1.520(9)
C15 C16 1.402(9)
C15 C20 1.540(9)
C16 C17 1.546(9)
C17 H17A 0.981
C17 H17B 0.982
C17 H17C 0.978
C18 H18A 0.9800
C18 H18B 0.9800
C18 H18C 0.9800
C19 H19A 0.9800
C19 H19B 0.9800
C19 H19C 0.9800
C20 C21 1.543(9)
C20 H20A 0.9900
C20 H20B 0.9900
C21 C22 1.388(9)
C21 C26 1.439(10)
C22 C23 1.398(9)
C22 C28 1.541(9)
C23 C24 1.398(10)
C23 C101 1.561(7)
C24 C25 1.404(9)
C24 C29 1.539(9)
C25 C26 1.390(9)
C25 C30 1.557(10)
C26 C27 1.512(9)
C27 H27A 0.9800
C27 H27B 0.9800
C27 H27C 0.9800
C28 H28A 0.9800
C28 H28B 0.9800
C28 H28C 0.9800
C29 H29A 0.9800
C29 H29B 0.9800
C29 H29C 0.9800
C30 C31 1.505(9)
C30 H30A 0.9900
C30 H30B 0.9900
C31 C36 1.416(10)
C31 C32 1.461(9)
C32 C33 1.396(9)
C32 C38 1.508(10)
C33 C34 1.398(9)
C33 C40 1.535(10)
C34 C35 1.420(9)
C34 C39 1.495(10)
C35 C36 1.407(10)
C35 C111 1.514(8)
C36 C37 1.521(10)
C37 H37A 0.975
C37 H37B 0.983
C37 H37C 0.983
C38 H38A 0.9800
C38 H38B 0.9800
C38 H38C 0.9800
C39 H39A 0.969
C39 H39B 0.978
C39 H39C 0.990
C40 H40A 0.9900
C40 H40B 0.9900
C41 C76 1.533(7)
C41 C46 1.576(10)
C41 H41A 0.9900
C41 H41B 0.9900
C42 C43 1.400(10)
C42 C47 1.409(10)
C42 C51 1.542(9)
C43 C44 1.416(10)
C43 C49 1.515(10)
C44 C45 1.416(10)
C44 C121 1.505(10)
C45 C46 1.417(10)
C45 C50 1.527(10)
C46 C47 1.395(10)
C47 C48 1.520(9)
C48 H48A 0.981
C48 H48B 0.976
C48 H48C 0.980
C49 H49A 0.9800
C49 H49B 0.9800
C49 H49C 0.9800
C50 H50A 0.9800
C50 H50B 0.9800
C50 H50C 0.9800
C51 C52 1.517(8)
C51 H51A 0.9900
C51 H51B 0.9900
C52 C53 1.396(9)
C52 C57 1.433(9)
C53 C54 1.424(9)
C53 C58 1.518(9)
C54 C55 1.407(9)
C54 C131 1.526(9)
C55 C56 1.408(9)
C55 C59 1.511(9)
C56 C57 1.429(9)
C56 C61 1.533(8)
C57 C60 1.501(9)
C58 H58A 0.9800
C58 H58B 0.9800
C58 H58C 0.9800
C59 H59A 0.9800
C59 H59B 0.9800
C59 H59C 0.9800
C60 H60A 0.9800
C60 H60B 0.9800
C60 H60C 0.9800
C61 C62 1.529(9)
C61 H61A 0.9900
C61 H61B 0.9900
C62 C63 1.399(9)
C62 C67 1.415(9)
C63 C64 1.411(9)
C63 C68 1.518(9)
C64 C65 1.399(10)
C64 C151 1.558(9)
C65 C66 1.418(9)
C65 C69 1.531(10)
C66 C67 1.419(9)
C66 C71 1.531(9)
C67 C70 1.510(9)
C68 H68A 0.9800
C68 H68B 0.9800
C68 H68C 0.9800
C69 H69A 0.992
C69 H69B 0.982
C69 H69C 0.981
C70 H70A 0.9800
C70 H70B 0.9800
C70 H70C 0.9800
C71 C72 1.530(9)
C71 H71A 0.9900
C71 H71B 0.9900
C72 C73 1.409(10)
C72 C77 1.421(10)
C73 C74 1.380(10)
C73 C78 1.546(10)
C74 C75 1.414(10)
C74 C141 1.529(10)
C75 C76 1.399(10)
C75 C79 1.535(10)
C76 C77 1.403(9)
C77 C80 1.530(9)
C78 H78A 0.9800
C78 H78B 0.9800
C78 H78C 0.9800
C79 H79A 0.9800
C79 H79B 0.9800
C79 H79C 0.9800
C80 H80A 0.9800
C80 H80B 0.9800
C80 H80C 0.9800
C81 H81A 0.9900
C81 H81B 0.9900
C82 H82 0.9500
C83 C84 1.336(10)
C83 H83 0.9500
C84 H84 0.9500
C91 H91A 0.9900
C91 H91B 0.9900
C92 H92 0.9500
C93 C94 1.339(12)
C93 H93 0.9500
C94 H94 0.9500
C95A C96A 1.523(14)
C95A H95A 0.9900
C95A H95B 0.9900
C101 H19 0.9900
C101 H20 0.9900
C102 C103 1.359(10)
C102 H102 0.9500
C103 H103 0.9500
C104 H104 0.9500
C105 C106 1.523(10)
C105 H10C 0.9900
C105 H10D 0.9900
C107 C108 1.46(2)
C107 C110 1.461(19)
C107 C109 1.536(15)
C108 H10E 0.9800
C108 H10F 0.9800
C108 H10G 0.9800
C109 H10H 0.9800
C109 H10I 0.9800
C109 H10J 0.9800
C110 H11A 0.9800
C110 H11B 0.9800
C110 H11C 0.9800
C121 H12A 0.9900
C121 H12B 0.9900
C122 C123 1.336(10)
C122 H122 0.9500
C123 H123 0.9500
C124 H124 0.9500
C125 C126 1.527(13)
C125 H23 0.9900
C125 H24 0.9900
C127 C129 1.530(15)
C127 C130 1.540(12)
C127 C128 1.565(15)
C128 H1 0.9800
C128 H2 0.9800
C128 H12C 0.9800
C129 H12D 0.9800
C129 H12E 0.9800
C129 H12F 0.9800
C130 H13A 0.9800
C130 H13B 0.9800
C130 H13C 0.9800
C131 H13D 0.9900
C131 H13E 0.9900
C132 C133 1.297(14)
C132 H132 0.9500
C133 H133 0.9500
C134 H134 0.9500
C141 H14A 0.9900
C141 H14B 0.9900
C142 C143 1.385(12)
C142 H142 0.9500
C143 H143 0.9500
C144 H144 0.9500
C145 C146 1.487(15)
C145 H15 0.9900
C145 H16 0.9900
C147 C148 1.448(17)
C147 C150 1.47(2)
C147 C149 1.530(17)
C148 H14C 0.9800
C148 H14D 0.9800
C148 H14E 0.9800
C149 H14F 0.9800
C149 H14G 0.9800
C149 H14H 0.9800
C150 H15A 0.9800
C150 H15B 0.9800
C150 H15C 0.9800
C151 H15D 0.9900
C151 H15E 0.9900
C152 H152 0.9500
C153 C154 1.374(11)
C153 H153 0.9500
C154 H154 0.9500
C161 H16A 0.9800
C161 H16B 0.9800
C161 H16C 0.9800
C162 H16D 0.9800
C162 H16E 0.9800
C162 H16F 0.9800
C165 H16G 0.9800
C165 H16H 0.9800
C165 H16I 0.9800
C166 H16J 0.9800
C166 H16K 0.9800
C166 H16L 0.9800
C67A H67A 0.980
C67A H67B 0.984
C67A H67C 0.974
C67A H67D 0.965
C67A H67E 0.967
C67A H67F 0.979
C68A H68D 0.9800
C68A H68E 0.9800
C68A H68F 0.9800
C68A H68G 0.974
C68A H68H 0.980
C68A H68I 0.982
C69A H69D 0.975
C69A H69E 0.967
C69A H69F 0.997
C69A H69G 0.965
C69A H69H 0.919
C69A H69I 0.986
C70A H70D 0.9800
C70A H70E 0.9800
C70A H70F 0.9800
C70A H70G 0.982
C70A H70H 0.953
C70A H70I 0.995
C71A H71C 0.970
C71A H71D 0.969
C71A H71E 1.003
C71A H71F 0.979
C71A H71G 0.937
C71A H71H 0.934
C10A C97A 1.499(14)
C10A H10K 0.9800
C10A H10L 0.9800
C10A H10M 0.9800
N7 C114 1.4200
N7 C112 1.4200
N7 C111 1.432(10)
C112 C113 1.4200
C112 H112 0.9500
C113 N8 1.4200
C113 H113 0.9500
N8 C115 1.376(17)
N8 C114 1.4200
C114 H114 0.9500
C85 C86 1.536(9)
C85 H85A 0.9900
C85 H85B 0.9900
C86 O2 1.220(8)
C86 O1 1.294(8)
O1 C87 1.490(9)
C87 C88 1.503(10)
C87 C89 1.504(11)
C87 C90 1.539(10)
C88 H88A 0.9800
C88 H88B 0.9800
C88 H88C 0.9800
C89 H89A 0.9800
C89 H89B 0.9800
C89 H89C 0.9800
C90 H90A 0.9800
C90 H90B 0.9800
C90 H90C 0.9800
C155 C156 1.541(14)
C155 H9 0.9900
C155 H10 0.9900
C156 O8 1.245(13)
C156 O7 1.269(13)
O7 C157 1.515(13)
C157 C159 1.497(12)
C157 C158 1.527(12)
C157 C160 1.564(12)
C158 H3 0.9800
C158 H4 0.9800
C158 H11 0.9800
C159 H17 0.972
C159 H18 0.972
C159 H15F 0.998
C160 H29 0.9800
C160 H30 0.9800
C160 H31 0.9800
C135 C136 1.525(15)
C135 H13F 0.9900
C135 H13G 0.9900
C136 O9 1.248(13)
C136 O10 1.270(13)
O9 C137 1.512(14)
C137 C139 1.436(14)
C137 C138 1.504(15)
C137 C140 1.573(15)
C138 H5 0.96
C138 H6 0.981
C138 H12 0.987
C139 H13 0.98
C139 H13H 0.996
C139 H13I 0.956
C140 H7 0.9800
C140 H8 0.9800
C140 H14 0.9800
C115 C116 1.578(15)
C115 H11D 0.9900
C115 H11E 0.9900
C116 O15 1.246(13)
C116 O16 1.308(14)
O15 C117 1.491(14)
C117 C119 1.416(15)
C117 C118 1.448(14)
C117 C120 1.580(15)
C118 H11F 0.980
C118 H11G 0.95
C118 H11H 1.03
C119 H11I 0.937
C119 H11J 0.93
C119 H11K 1.012
C120 H12G 0.9800
C120 H12H 0.9800
C120 H12I 0.9800
C97A C99A 1.452(15)
C97A C98A 1.459(15)
C98A H98A 0.984
C98A H98B 0.97
C98A H98C 0.983
C99A H99A 0.9800
C99A H99B 0.9800
C99A H99C 0.9800
O6B C96B 1.20(4)
C10B C97B 1.514(18)
C10B H10N 1.03
C10B H10O 0.99
C10B H10P 0.97
C98B C97B 1.538(18)
C98B H98D 0.97
C98B H98E 0.98
C98B H98F 0.98
C99B C97B 1.541(18)
C99B H99D 0.98
C99B H99E 0.98
C99B H99F 0.97
C97B O5B 1.64(2)
O5B C96B 1.39(2)
C111 H11L 0.9900
C111 H11M 0.9900
C72A H72A 0.9800
C72A H72B 0.9800
C72A H72C 0.9800
C72A H72D 0.980
C72A H72E 1.003(8)
C72A H72F 0.965
S6 O22 1.472(13)
S6 C173 1.765(15)
S6 C174 1.769(13)
C173 H17D 0.9800
C173 H17E 0.9800
C173 H17F 0.9800
C174 H17G 0.9800
C174 H17H 0.9800
C174 H17I 0.9800

loop_
_geom_torsion_atom_site_label_1
_geom_torsion_atom_site_label_2
_geom_torsion_atom_site_label_3
_geom_torsion_atom_site_label_4
_geom_torsion
C68A S4A O17 S4B -58.0(9)
C67A S4A O17 S4B 43.2(9)
C69A S2A O18 S2B 45.8(5)
C70A S2A O18 S2B -59.9(4)
C71A S1A O20 S1B 49.0(5)
C72A S1A O20 S1B -60.6(3)
C6 C1 C2 C3 8.8(10)
C7 C1 C2 C3 -169.9(6)
C6 C1 C2 C40 -176.1(6)
C7 C1 C2 C40 5.2(9)
C1 C2 C3 C4 -2.0(9)
C40 C2 C3 C4 -177.1(6)
C1 C2 C3 C8 179.8(6)
C40 C2 C3 C8 4.7(10)
C2 C3 C4 C5 -4.8(9)
C8 C3 C4 C5 173.5(6)
C2 C3 C4 C81 170.3(5)
C8 C3 C4 C81 -11.5(9)
C3 C4 C5 C6 4.9(10)
C81 C4 C5 C6 -170.1(5)
C3 C4 C5 C9 -172.4(6)
C81 C4 C5 C9 12.7(9)
C4 C5 C6 C1 1.7(9)
C9 C5 C6 C1 178.9(6)
C4 C5 C6 C10 175.3(6)
C9 C5 C6 C10 -7.5(9)
C2 C1 C6 C5 -8.6(9)
C7 C1 C6 C5 170.1(6)
C2 C1 C6 C10 177.9(6)
C7 C1 C6 C10 -3.4(9)
C5 C6 C10 C11 134.4(7)
C1 C6 C10 C11 -52.2(9)
C6 C10 C11 C16 -55.2(9)
C6 C10 C11 C12 130.0(7)
C16 C11 C12 C13 1.1(10)
C10 C11 C12 C13 176.1(6)
C16 C11 C12 C18 -177.0(6)
C10 C11 C12 C18 -2.0(10)
C11 C12 C13 C14 -0.8(10)
C18 C12 C13 C14 177.3(6)
C11 C12 C13 C91 -178.7(5)
C18 C12 C13 C91 -0.6(9)
C12 C13 C14 C15 2.7(10)
C91 C13 C14 C15 -179.4(5)
C12 C13 C14 C19 -175.9(6)
C91 C13 C14 C19 2.0(9)
C13 C14 C15 C16 -4.9(10)
C19 C14 C15 C16 173.7(6)
C13 C14 C15 C20 -179.6(6)
C19 C14 C15 C20 -1.1(10)
C14 C15 C16 C11 5.3(10)
C20 C15 C16 C11 179.9(6)
C14 C15 C16 C17 -170.1(6)
C20 C15 C16 C17 4.5(10)
C12 C11 C16 C15 -3.5(10)
C10 C11 C16 C15 -178.4(6)
C12 C11 C16 C17 171.9(6)
C10 C11 C16 C17 -2.9(10)
C16 C15 C20 C21 50.7(9)
C14 C15 C20 C21 -134.7(6)
C15 C20 C21 C22 -131.3(6)
C15 C20 C21 C26 51.1(8)
C26 C21 C22 C23 -5.8(9)
C20 C21 C22 C23 176.5(5)
C26 C21 C22 C28 172.8(5)
C20 C21 C22 C28 -4.9(9)
C21 C22 C23 C24 2.1(9)
C28 C22 C23 C24 -176.5(6)
C21 C22 C23 C101 178.7(5)
C28 C22 C23 C101 0.0(8)
C22 C23 C24 C25 1.7(9)
C101 C23 C24 C25 -174.8(5)
C22 C23 C24 C29 -178.4(6)
C101 C23 C24 C29 5.1(8)
C23 C24 C25 C26 -1.7(9)
C29 C24 C25 C26 178.4(6)
C23 C24 C25 C30 173.6(6)
C29 C24 C25 C30 -6.3(9)
C24 C25 C26 C21 -2.1(9)
C30 C25 C26 C21 -177.4(5)
C24 C25 C26 C27 175.5(6)
C30 C25 C26 C27 0.2(9)
C22 C21 C26 C25 5.9(9)
C20 C21 C26 C25 -176.5(5)
C22 C21 C26 C27 -171.8(5)
C20 C21 C26 C27 5.9(8)
C26 C25 C30 C31 -56.2(9)
C24 C25 C30 C31 128.5(7)
C25 C30 C31 C36 135.0(7)
C25 C30 C31 C32 -48.3(9)
C36 C31 C32 C33 -4.9(10)
C30 C31 C32 C33 178.4(6)
C36 C31 C32 C38 171.9(7)
C30 C31 C32 C38 -4.8(10)
C31 C32 C33 C34 4.2(10)
C38 C32 C33 C34 -172.6(7)
C31 C32 C33 C40 179.2(6)
C38 C32 C33 C40 2.4(10)
C32 C33 C34 C35 -1.9(10)
C40 C33 C34 C35 -176.9(6)
C32 C33 C34 C39 177.5(7)
C40 C33 C34 C39 2.5(10)
C33 C34 C35 C36 0.4(10)
C39 C34 C35 C36 -179.0(7)
C33 C34 C35 C111 178.2(5)
C39 C34 C35 C111 -1.2(9)
C34 C35 C36 C31 -1.2(10)
C111 C35 C36 C31 -179.1(5)
C34 C35 C36 C37 179.5(7)
C111 C35 C36 C37 1.7(10)
C32 C31 C36 C35 3.4(10)
C30 C31 C36 C35 -179.8(6)
C32 C31 C36 C37 -177.3(7)
C30 C31 C36 C37 -0.5(10)
C32 C33 C40 C2 50.3(10)
C34 C33 C40 C2 -134.6(7)
C1 C2 C40 C33 54.0(9)
C3 C2 C40 C33 -130.8(7)
C47 C42 C43 C44 1.0(9)
C51 C42 C43 C44 175.9(6)
C47 C42 C43 C49 -179.8(6)
C51 C42 C43 C49 -4.9(9)
C42 C43 C44 C45 6.9(9)
C49 C43 C44 C45 -172.3(6)
C42 C43 C44 C121 -170.3(6)
C49 C43 C44 C121 10.5(9)
C43 C44 C45 C46 -6.8(9)
C121 C44 C45 C46 170.3(6)
C43 C44 C45 C50 171.2(6)
C121 C44 C45 C50 -11.7(9)
C44 C45 C46 C47 -1.2(9)
C50 C45 C46 C47 -179.1(6)
C44 C45 C46 C41 -177.3(6)
C50 C45 C46 C41 4.7(9)
C76 C41 C46 C47 50.6(8)
C76 C41 C46 C45 -133.2(6)
C45 C46 C47 C42 9.0(9)
C41 C46 C47 C42 -174.8(5)
C45 C46 C47 C48 -168.9(6)
C41 C46 C47 C48 7.3(9)
C43 C42 C47 C46 -9.0(9)
C51 C42 C47 C46 176.1(6)
C43 C42 C47 C48 169.0(6)
C51 C42 C47 C48 -6.0(8)
C43 C42 C51 C52 130.4(7)
C47 C42 C51 C52 -54.7(9)
C42 C51 C52 C53 134.5(7)
C42 C51 C52 C57 -51.2(9)
C57 C52 C53 C54 -1.1(10)
C51 C52 C53 C54 173.2(6)
C57 C52 C53 C58 -177.5(6)
C51 C52 C53 C58 -3.2(10)
C52 C53 C54 C55 1.8(10)
C58 C53 C54 C55 178.2(6)
C52 C53 C54 C131 -179.3(6)
C58 C53 C54 C131 -2.9(9)
C53 C54 C55 C56 1.2(9)
C131 C54 C55 C56 -177.7(6)
C53 C54 C55 C59 -176.4(6)
C131 C54 C55 C59 4.7(9)
C54 C55 C56 C57 -4.9(9)
C59 C55 C56 C57 172.7(6)
C54 C55 C56 C61 -178.7(6)
C59 C55 C56 C61 -1.2(9)
C55 C56 C57 C52 5.5(9)
C61 C56 C57 C52 179.3(6)
C55 C56 C57 C60 -170.5(6)
C61 C56 C57 C60 3.2(9)
C53 C52 C57 C56 -2.5(10)
C51 C52 C57 C56 -176.9(6)
C53 C52 C57 C60 173.4(6)
C51 C52 C57 C60 -0.9(10)
C55 C56 C61 C62 -135.5(6)
C57 C56 C61 C62 50.7(9)
C56 C61 C62 C63 -134.1(6)
C56 C61 C62 C67 47.8(8)
C67 C62 C63 C64 -6.2(8)
C61 C62 C63 C64 175.7(5)
C67 C62 C63 C68 171.7(5)
C61 C62 C63 C68 -6.4(9)
C62 C63 C64 C65 0.5(9)
C68 C63 C64 C65 -177.4(6)
C62 C63 C64 C151 179.6(6)
C68 C63 C64 C151 1.6(8)
C63 C64 C65 C66 5.3(9)
C151 C64 C65 C66 -173.8(5)
C63 C64 C65 C69 -175.7(5)
C151 C64 C65 C69 5.2(8)
C64 C65 C66 C67 -5.3(8)
C69 C65 C66 C67 175.7(5)
C64 C65 C66 C71 172.1(5)
C69 C65 C66 C71 -6.9(9)
C63 C62 C67 C66 6.1(8)
C61 C62 C67 C66 -175.8(5)
C63 C62 C67 C70 -170.6(5)
C61 C62 C67 C70 7.5(8)
C65 C66 C67 C62 -0.3(8)
C71 C66 C67 C62 -177.8(5)
C65 C66 C67 C70 176.4(5)
C71 C66 C67 C70 -1.1(8)
C65 C66 C71 C72 128.3(7)
C67 C66 C71 C72 -54.2(8)
C66 C71 C72 C73 130.0(7)
C66 C71 C72 C77 -53.5(9)
C77 C72 C73 C74 3.7(10)
C71 C72 C73 C74 -179.8(6)
C77 C72 C73 C78 -173.4(6)
C71 C72 C73 C78 3.2(10)
C72 C73 C74 C75 -2.1(10)
C78 C73 C74 C75 175.0(7)
C72 C73 C74 C141 176.1(6)
C78 C73 C74 C141 -6.9(10)
C73 C74 C75 C76 -0.1(10)
C141 C74 C75 C76 -178.2(6)
C73 C74 C75 C79 -175.4(7)
C141 C74 C75 C79 6.4(10)
C74 C75 C76 C77 0.4(10)
C79 C75 C76 C77 175.6(7)
C74 C75 C76 C41 -178.1(5)
C79 C75 C76 C41 -3.0(10)
C46 C41 C76 C75 -125.8(6)
C46 C41 C76 C77 55.6(7)
C75 C76 C77 C72 1.3(10)
C41 C76 C77 C72 179.8(5)
C75 C76 C77 C80 -175.0(6)
C41 C76 C77 C80 3.5(9)
C73 C72 C77 C76 -3.3(10)
C71 C72 C77 C76 -179.9(6)
C73 C72 C77 C80 173.0(6)
C71 C72 C77 C80 -3.6(10)
C82 N5 C81 C4 143.2(5)
C84 N5 C81 C4 -41.8(8)
C5 C4 C81 N5 -78.3(6)
C3 C4 C81 N5 106.7(6)
C84 N5 C82 N6 0.1(6)
C81 N5 C82 N6 175.9(4)
C83 N6 C82 N5 -0.3(6)
C85 N6 C82 N5 -179.6(4)
C82 N6 C83 C84 0.4(7)
C85 N6 C83 C84 179.6(5)
N6 C83 C84 N5 -0.3(7)
C82 N5 C84 C83 0.1(7)
C81 N5 C84 C83 -175.5(5)
C92 N3 C91 C13 -39.7(7)
C93 N3 C91 C13 143.0(6)
C14 C13 C91 N3 -87.8(6)
C12 C13 C91 N3 90.2(6)
C94 N4 C92 N3 0.2(8)
C95A N4 C92 N3 176.4(5)
C93 N3 C92 N4 0.0(7)
C91 N3 C92 N4 -177.7(5)
C92 N3 C93 C94 -0.2(9)
C91 N3 C93 C94 177.5(7)
N3 C93 C94 N4 0.4(11)
C92 N4 C94 C93 -0.4(10)
C95A N4 C94 C93 -176.2(7)
C92 N4 C95A C96A -89.0(9)
C94 N4 C95A C96A 86.3(11)
C104 N1 C101 C23 -143.4(5)
C102 N1 C101 C23 38.3(7)
C22 C23 C101 N1 61.3(6)
C24 C23 C101 N1 -122.1(5)
C104 N1 C102 C103 -0.2(6)
C101 N1 C102 C103 178.3(5)
N1 C102 C103 N2 -0.2(7)
C104 N2 C103 C102 0.5(6)
C105 N2 C103 C102 177.7(5)
C103 N2 C104 N1 -0.6(6)
C105 N2 C104 N1 -177.9(4)
C102 N1 C104 N2 0.5(6)
C101 N1 C104 N2 -178.1(4)
C104 N2 C105 C106 98.8(7)
C103 N2 C105 C106 -77.9(7)
C107 O3 C106 O4 2.8(12)
C107 O3 C106 C105 177.5(8)
N2 C105 C106 O4 -169.7(6)
N2 C105 C106 O3 15.1(9)
C106 O3 C107 C108 178.3(10)
C106 O3 C107 C110 63.8(11)
C106 O3 C107 C109 -62.4(12)
C124 N9 C121 C44 145.2(6)
C122 N9 C121 C44 -38.0(8)
C43 C44 C121 N9 -81.2(8)
C45 C44 C121 N9 101.6(7)
C124 N9 C122 C123 -0.1(7)
C121 N9 C122 C123 -177.3(5)
N9 C122 C123 N10 -0.6(7)
C124 N10 C123 C122 1.1(7)
C125 N10 C123 C122 -180.0(6)
C122 N9 C124 N10 0.8(6)
C121 N9 C124 N10 178.1(4)
C123 N10 C124 N9 -1.1(6)
C125 N10 C124 N9 179.9(5)
C124 N10 C125 C126 -98.3(7)
C123 N10 C125 C126 83.0(8)
C127 O13 C126 O14 -8.3(11)
C127 O13 C126 C125 170.7(6)
N10 C125 C126 O14 -6.6(10)
N10 C125 C126 O13 174.3(5)
C126 O13 C127 C129 72.4(10)
C126 O13 C127 C130 -53.8(10)
C126 O13 C127 C128 -169.2(6)
C134 N11 C131 C54 141.1(5)
C132 N11 C131 C54 -40.0(8)
C55 C54 C131 N11 -86.9(6)
C53 C54 C131 N11 94.1(6)
C134 N11 C132 C133 0.8(10)
C131 N11 C132 C133 -178.3(7)
N11 C132 C133 N12 0.1(11)
C134 N12 C133 C132 -1.0(10)
C135 N12 C133 C132 -177.9(9)
C132 N11 C134 N12 -1.3(7)
C131 N11 C134 N12 177.8(5)
C133 N12 C134 N11 1.4(7)
C135 N12 C134 N11 178.5(7)
C142 N13 C141 C74 141.9(7)
C144 N13 C141 C74 -33.8(9)
C73 C74 C141 N13 101.8(7)
C75 C74 C141 N13 -80.0(8)
C144 N13 C142 C143 -2.6(10)
C141 N13 C142 C143 -178.9(7)
C144 N14 C143 C142 3.3(11)
C145 N14 C143 C142 166.4(8)
N13 C142 C143 N14 -0.3(11)
C143 N14 C144 N13 -4.9(9)
C145 N14 C144 N13 -167.7(6)
C142 N13 C144 N14 4.6(8)
C141 N13 C144 N14 -179.1(6)
C144 N14 C145 C146 81.8(10)
C143 N14 C145 C146 -79.3(10)
C147 O11 C146 O12 8.2(15)
C147 O11 C146 C145 -166.7(9)
N14 C145 C146 O12 4.9(14)
N14 C145 C146 O11 -179.8(6)
C146 O11 C147 C148 63.3(15)
C146 O11 C147 C150 -65.6(12)
C146 O11 C147 C149 -179.0(8)
C152 N15 C151 C64 -135.8(6)
C153 N15 C151 C64 45.6(8)
C65 C64 C151 N15 -122.1(6)
C63 C64 C151 N15 58.8(7)
C153 N15 C152 N16 -0.7(6)
C151 N15 C152 N16 -179.5(4)
C154 N16 C152 N15 -0.7(6)
C155 N16 C152 N15 -175.8(7)
C152 N15 C153 C154 1.8(7)
C151 N15 C153 C154 -179.5(5)
C152 N16 C154 C153 1.8(7)
C155 N16 C154 C153 176.7(8)
N15 C153 C154 N16 -2.1(8)
C114 N7 C112 C113 0.0
C111 N7 C112 C113 -177.9(14)
N7 C112 C113 N8 0.0
C112 C113 N8 C115 -176.3(16)
C112 C113 N8 C114 0.0
C112 N7 C114 N8 0.0
C111 N7 C114 N8 177.9(14)
C115 N8 C114 N7 175(2)
C113 N8 C114 N7 0.0
C82 N6 C85 C86 -99.9(6)
C83 N6 C85 C86 81.0(7)
N6 C85 C86 O2 -3.6(10)
N6 C85 C86 O1 177.5(5)
O2 C86 O1 C87 -0.8(12)
C85 C86 O1 C87 178.0(6)
C86 O1 C87 C88 68.0(9)
C86 O1 C87 C89 -174.1(7)
C86 O1 C87 C90 -54.7(9)
C152 N16 C155 C156 94.6(14)
C154 N16 C155 C156 -79.5(15)
N16 C155 C156 O8 -176.1(15)
N16 C155 C156 O7 7(2)
O8 C156 O7 C157 -5(3)
C155 C156 O7 C157 171.8(14)
C156 O7 C157 C159 -54.7(19)
C156 O7 C157 C158 63.2(18)
C156 O7 C157 C160 -173.5(15)
C134 N12 C135 C136 -77.5(17)
C133 N12 C135 C136 99.0(17)
N12 C135 C136 O9 -16(3)
N12 C135 C136 O10 -179.8(18)
O10 C136 O9 C137 -16(3)
C135 C136 O9 C137 -179.7(16)
C136 O9 C137 C139 -171(2)
C136 O9 C137 C138 67(2)
C136 O9 C137 C140 -49(2)
C113 N8 C115 C116 -57(2)
C114 N8 C115 C116 127.9(17)
N8 C115 C116 O15 169(2)
N8 C115 C116 O16 4(3)
O16 C116 O15 C117 -21(4)
C115 C116 O15 C117 174.3(19)
C116 O15 C117 C119 83(3)
C116 O15 C117 C118 -152(2)
C116 O15 C117 C120 -34(3)
C97A O5A C96A O6A 0.9(17)
C97A O5A C96A C95A -175.9(8)
N4 C95A C96A O6A 1.3(16)
N4 C95A C96A O5A 178.2(7)
C96A O5A C97A C99A 62.7(13)
C96A O5A C97A C98A -68.3(12)
C96A O5A C97A C10A 179.1(11)
C10B C97B O5B C96B -73(4)
C98B C97B O5B C96B 53(4)
C99B C97B O5B C96B 156(3)
C97B O5B C96B O6B 12(6)
C114 N7 C111 C35 -40.3(13)
C112 N7 C111 C35 137.2(10)
C36 C35 C111 N7 91.5(8)
C34 C35 C111 N7 -86.4(8)

loop_
_platon_squeeze_void_nr
_platon_squeeze_void_average_x
_platon_squeeze_void_average_y
_platon_squeeze_void_average_z
_platon_squeeze_void_volume
_platon_squeeze_void_count_electrons
_platon_squeeze_void_content
1 0.000 0.500 0.000 1944 501 ' '
